data_7153257
loop_
_publ_author_name
'McInnes, Fiona J.'
'Anthony, Nahoum G.'
'Kennedy, Alan R.'
'Wheate, Nial J.'

_publ_section_title
;
 Solid state stabilisation of the orally delivered drugs atenolol,
 glibenclamide, memantine and paracetamol through their complexation with
 cucurbit[7]uril.
;
_journal_issue 4
_journal_name_full 'Organic &amp; biomolecular chemistry'
_journal_page_first 765
_journal_page_last 773
_journal_paper_doi 10.1039/b918372h
_journal_volume 8
_journal_year 2010
_chemical_formula_sum 'C54 H84.14 Cl N29 O24.07'
_chemical_formula_weight 1560.26
_chemical_name_systematic
;
?
;
_space_group_IT_number 14
_symmetry_cell_setting monoclinic
_symmetry_space_group_name_Hall '-P 2yn'
_symmetry_space_group_name_H-M 'P 1 21/n 1'
_atom_sites_solution_hydrogens geom
_atom_sites_solution_primary direct
_atom_sites_solution_secondary difmap
_audit_creation_method SHELXL-97
_cell_angle_alpha 90.00
_cell_angle_beta 101.735(7)
_cell_angle_gamma 90.00
_cell_formula_units_Z 8
_cell_length_a 21.273(10)
_cell_length_b 17.264(9)
_cell_length_c 38.427(19)
_cell_measurement_reflns_used 936
_cell_measurement_temperature 120(2)
_cell_measurement_theta_max 20.86
_cell_measurement_theta_min 2.47
_cell_volume 13818(12)
_computing_cell_refinement 'Bruker Apex2'
_computing_data_collection 'Rigaku CrystalClear'
_computing_data_reduction 'Bruker Apex2'
_computing_publication_material SHELXL-97
_computing_structure_refinement 'SHELXL-97 (Sheldrick, 1997)'
_computing_structure_solution 'SIR 2004'
_diffrn_ambient_temperature 120(2)
_diffrn_measured_fraction_theta_full 0.988
_diffrn_measured_fraction_theta_max 0.988
_diffrn_measurement_device_type
;
Rigaku Saturn 724+ detector on Crystal Logics diffractometer
;
_diffrn_measurement_method '\w scans'
_diffrn_radiation_monochromator 'Si double crystal'
_diffrn_radiation_source 'DIAMOND beamline I19'
_diffrn_radiation_type synchrotron
_diffrn_radiation_wavelength 0.68890
_diffrn_reflns_av_R_equivalents 0.0856
_diffrn_reflns_av_sigmaI/netI 0.0711
_diffrn_reflns_limit_h_max 23
_diffrn_reflns_limit_h_min -16
_diffrn_reflns_limit_k_max 19
_diffrn_reflns_limit_k_min -19
_diffrn_reflns_limit_l_max 43
_diffrn_reflns_limit_l_min -43
_diffrn_reflns_number 96875
_diffrn_reflns_theta_full 23.00
_diffrn_reflns_theta_max 23.00
_diffrn_reflns_theta_min 2.21
_diffrn_standards_number 0
_exptl_absorpt_coefficient_mu 0.156
_exptl_absorpt_correction_type none
_exptl_crystal_colour colourless
_exptl_crystal_density_diffrn 1.500
_exptl_crystal_density_method 'not measured'
_exptl_crystal_description plate
_exptl_crystal_F_000 6566
_exptl_crystal_size_max 0.07
_exptl_crystal_size_mid 0.03
_exptl_crystal_size_min 0.004
_refine_diff_density_max 1.077
_refine_diff_density_min -0.482
_refine_diff_density_rms 0.107
_refine_ls_extinction_coef 0.0041(3)
_refine_ls_extinction_expression Fc^*^=kFc[1+0.001xFc^2^\l^3^/sin(2\q)]^-1/4^
_refine_ls_extinction_method SHELXL
_refine_ls_goodness_of_fit_ref 1.043
_refine_ls_hydrogen_treatment noref
_refine_ls_matrix_type full
_refine_ls_number_parameters 2070
_refine_ls_number_reflns 20850
_refine_ls_number_restraints 0
_refine_ls_restrained_S_all 1.043
_refine_ls_R_factor_all 0.1242
_refine_ls_R_factor_gt 0.0793
_refine_ls_shift/su_max 0.001
_refine_ls_shift/su_mean 0.000
_refine_ls_structure_factor_coef Fsqd
_refine_ls_weighting_details 'calc w=1/[\s^2^(Fo^2^)+(0.1410P)^2^+20.8404P] where P=(Fo^2^+2Fc^2^)/3'
_refine_ls_weighting_scheme calc
_refine_ls_wR_factor_gt 0.2141
_refine_ls_wR_factor_ref 0.2513
_reflns_number_gt 13159
_reflns_number_total 20850
_reflns_threshold_expression I>2\s(I)
_cod_data_source_file b918372h.txt
_cod_data_source_block ssi0191
_cod_original_sg_symbol_H-M P21/n
_cod_database_code 7153257

loop_
_symmetry_equiv_pos_as_xyz
'x, y, z'
'-x+1/2, y+1/2, -z+1/2'
'-x, -y, -z'
'x-1/2, -y-1/2, z-1/2'

loop_
_atom_site_label
_atom_site_type_symbol
_atom_site_fract_x
_atom_site_fract_y
_atom_site_fract_z
_atom_site_U_iso_or_equiv
_atom_site_adp_type
_atom_site_occupancy
_atom_site_symmetry_multiplicity
_atom_site_calc_flag
_atom_site_refinement_flags
Cl1 Cl 0.4284(2) -0.5012(2) 0.10414(9) 0.0506(8) Uani 0.50 1 d P
Cl2 Cl 0.30600(15) -0.00726(17) 0.32450(8) 0.0469(7) Uani 0.50 1 d P
Cl3 Cl -0.0009(2) -0.2155(3) -0.00230(10) 0.0735(11) Uani 0.50 1 d P
Cl4 Cl 0.5295(2) -0.0278(3) 0.32872(16) 0.1019(17) Uani 0.50 1 d P
O1 O 0.44957(18) 0.2058(2) 0.07297(9) 0.0354(9) Uani 1 1 d .
O2 O 0.17862(19) 0.2482(2) 0.10754(9) 0.0377(9) Uani 1 1 d .
O3 O 0.50062(18) 0.1658(2) 0.17070(9) 0.0372(9) Uani 1 1 d .
O4 O 0.2281(2) 0.2380(2) 0.19561(10) 0.0410(10) Uani 1 1 d .
O5 O 0.53698(19) -0.0053(2) 0.23025(10) 0.0415(10) Uani 1 1 d .
O6 O 0.2446(2) 0.0242(2) 0.22481(11) 0.0459(10) Uani 1 1 d .
O7 O 0.50636(19) -0.2073(2) 0.18860(11) 0.0436(10) Uani 1 1 d .
O8 O 0.2181(2) -0.1997(3) 0.19216(12) 0.0536(12) Uani 1 1 d .
O9 O 0.4461(2) -0.2673(2) 0.08962(12) 0.0490(11) Uani 1 1 d .
O10 O 0.1648(2) -0.2951(3) 0.10548(11) 0.0508(11) Uani 1 1 d .
O11 O 0.4006(2) -0.1628(2) 0.00940(11) 0.0443(10) Uani 1 1 d .
O12 O 0.12260(18) -0.1814(2) 0.03472(9) 0.0357(9) Uani 1 1 d .
O13 O 0.40035(19) 0.0611(2) 0.00026(9) 0.0365(9) Uani 1 1 d .
O14 O 0.13961(18) 0.0535(2) 0.04572(9) 0.0364(9) Uani 1 1 d .
O15 O 0.17320(18) -0.1181(2) -0.25188(9) 0.0371(9) Uani 1 1 d .
O16 O 0.27363(18) -0.1731(2) -0.09184(9) 0.0358(9) Uani 1 1 d .
O17 O 0.00717(18) -0.1391(2) -0.23025(9) 0.0394(9) Uani 1 1 d .
O18 O 0.11280(17) -0.2322(2) -0.07305(9) 0.0344(9) Uani 1 1 d .
O19 O -0.09149(17) 0.0028(2) -0.20293(9) 0.0351(9) Uani 1 1 d .
O20 O 0.02321(17) -0.0910(2) -0.04615(9) 0.0335(9) Uani 1 1 d .
O21 O -0.05815(17) 0.2275(2) -0.18708(9) 0.0354(9) Uani 1 1 d .
O22 O 0.09565(18) 0.1369(2) -0.04157(9) 0.0363(9) Uani 1 1 d .
O23 O 0.08585(19) 0.3385(2) -0.19357(10) 0.0408(10) Uani 1 1 d .
O24 O 0.22471(18) 0.2967(2) -0.03769(9) 0.0356(9) Uani 1 1 d .
O25 O 0.22235(19) 0.2707(2) -0.22097(10) 0.0439(10) Uani 1 1 d .
O26 O 0.35531(18) 0.2327(2) -0.06519(9) 0.0373(9) Uani 1 1 d .
O27 O 0.2715(2) 0.0653(2) -0.24953(10) 0.0452(10) Uani 1 1 d .
O28 O 0.36752(19) 0.0211(2) -0.08862(9) 0.0389(9) Uani 1 1 d .
O1W O 0.0589(6) -0.4370(5) 0.0677(4) 0.075(4) Uani 0.50 1 d P
O2W O 0.6494(3) -0.5022(4) 0.19441(15) 0.0474(16) Uani 0.67 1 d P
O3W O 0.2302(7) -0.5139(7) 0.0969(3) 0.057(3) Uiso 0.40 1 d P
O4W O 0.4507(3) -0.4827(3) 0.22637(14) 0.0789(17) Uani 1 1 d .
O5W O 0.1901(4) -0.4708(4) -0.03899(18) 0.049(2) Uani 0.60 1 d P
O7W O 0.4114(6) -0.4908(7) -0.0365(3) 0.057(3) Uiso 0.40 1 d P
O8W O 0.2897(7) -0.4155(8) -0.0902(4) 0.031(3) Uiso 0.25 1 d P
O9W O 0.5180(13) -0.284(2) 0.0395(9) 0.086(10) Uani 0.50 1 d P
O10W O 0.1119(10) -0.3854(11) -0.0461(5) 0.052(5) Uiso 0.25 1 d P
O11W O 0.1734(6) -0.0349(9) 0.2769(3) 0.061(4) Uani 0.50 1 d P
O12W O 0.0012(5) 0.4328(6) 0.0984(3) 0.032(2) Uiso 0.33 1 d P
O13W O 0.1286(4) 0.3491(5) 0.1627(3) 0.044(2) Uani 0.50 1 d P
O14W O 0.5313(3) 0.3365(3) 0.21974(13) 0.0735(15) Uani 1 1 d .
O15W O 0.5134(2) 0.4691(3) 0.17619(13) 0.0647(13) Uani 1 1 d .
O16W O 0.6637(3) 0.3223(3) 0.22520(13) 0.0708(14) Uani 1 1 d .
O17W O 0.5077(8) 0.3196(10) 0.0329(4) 0.043(4) Uiso 0.25 1 d P
O18W O 0.7829(8) -0.0726(8) 0.3541(4) 0.035(4) Uiso 0.25 1 d P
O19W O 0.7636(5) -0.0778(6) 0.3351(3) 0.039(2) Uiso 0.40 1 d P
O20W O 0.6276(4) -0.0595(5) 0.2964(2) 0.044(2) Uani 0.50 1 d P
O21W O 0.50890(18) -0.0814(2) 0.04413(10) 0.0401(9) Uani 1 1 d .
O22W O 0.2292(12) -0.4306(13) -0.0565(6) 0.055(6) Uiso 0.20 1 d P
O23W O 0.1859(7) 0.4076(8) 0.0471(4) 0.055(4) Uiso 0.33 1 d P
O24W O 0.0604(4) 0.3492(4) 0.02928(17) 0.042(2) Uani 0.50 1 d P
O25W O 0.4458(10) -0.5666(10) -0.0853(5) 0.024(5) Uiso 0.25 1 d P
O26W O 0.1114(7) 0.3654(8) 0.1386(4) 0.054(4) Uiso 0.33 1 d P
O27W O 0.0701(6) 0.4012(7) 0.0988(3) 0.050(3) Uiso 0.33 1 d P
O28W O -0.0508(8) 0.4214(9) 0.1095(4) 0.040(4) Uiso 0.25 1 d P
O29W O 0.1868(5) -0.4866(5) 0.0981(2) 0.052(2) Uani 0.50 1 d P
O30W O 0.0837(9) -0.3705(9) -0.0387(4) 0.041(4) Uiso 0.25 1 d P
O31W O 0.2610(9) -0.5146(9) 0.0109(4) 0.041(4) Uiso 0.25 1 d P
O32W O 0.4065(8) -0.4428(10) -0.0505(4) 0.044(4) Uiso 0.25 1 d P
O33W O 0.3365(9) 0.5013(9) -0.0008(4) 0.044(4) Uiso 0.25 1 d P
O34W O -0.0432(8) 0.4521(9) 0.0043(4) 0.043(4) Uiso 0.25 1 d P
O35W O 0.4551(5) -0.5973(7) -0.0848(4) 0.069(4) Uani 0.50 1 d P
O36W O 0.6601(7) -0.0718(7) 0.3071(3) 0.034(3) Uiso 0.33 1 d P
O37W O 0.3883(7) 0.4278(8) 0.0274(4) 0.033(3) Uiso 0.25 1 d P
O38W O 0.1775(8) 0.4150(9) 0.0297(5) 0.036(4) Uiso 0.25 1 d P
O39W O 0.1771(8) -0.0034(8) 0.2788(5) 0.064(5) Uiso 0.50 1 d P
O40W O 0.5694(7) 0.2308(8) 0.0576(4) 0.036(3) Uiso 0.25 1 d P
O41W O 0.5262(15) -0.271(2) 0.0319(10) 0.092(11) Uani 0.50 1 d P
O42W O 0.4063(6) 0.4181(7) 0.0517(3) 0.040(3) Uiso 0.33 1 d P
O43W O -0.0340(11) 0.4219(12) -0.0216(6) 0.051(5) Uiso 0.20 1 d P
O44W O 0.5115(7) 0.3644(9) 0.0258(4) 0.055(3) Uiso 0.33 1 d P
O45W O 0.5537(9) 0.1644(11) 0.0530(5) 0.040(5) Uiso 0.20 1 d P
O46W O 0.2822(14) -0.4179(17) -0.0654(8) 0.052(7) Uiso 0.15 1 d P
O47W O 0.0845(12) -0.4384(14) 0.0878(6) 0.066(7) Uiso 0.25 1 d P
O48W O 0.6504(10) 0.2944(12) 0.0545(6) 0.052(5) Uiso 0.20 1 d P
O49W O 0.1777(10) -0.4408(12) -0.0499(5) 0.029(6) Uiso 0.20 1 d P
O50W O 0.2908(17) -0.5163(16) 0.0031(7) 0.070(8) Uiso 0.20 1 d P
O51W O 0.4594(9) -0.4767(10) 0.1106(4) 0.034(5) Uiso 0.25 1 d P
N1 N 0.3450(2) 0.2378(3) 0.04705(11) 0.0340(11) Uani 1 1 d .
N2 N 0.3844(2) 0.2788(3) 0.10187(11) 0.0353(11) Uani 1 1 d .
N3 N 0.2405(2) 0.2397(3) 0.06434(11) 0.0324(10) Uani 1 1 d .
N4 N 0.2782(2) 0.3061(3) 0.11373(12) 0.0349(11) Uani 1 1 d .
N5 N 0.4191(2) 0.2570(3) 0.16505(11) 0.0340(11) Uani 1 1 d .
N6 N 0.4431(2) 0.1881(3) 0.21450(11) 0.0331(11) Uani 1 1 d .
N7 N 0.3154(2) 0.2957(3) 0.17787(12) 0.0352(11) Uani 1 1 d .
N8 N 0.3331(2) 0.2102(3) 0.22212(11) 0.0376(11) Uani 1 1 d .
N9 N 0.4587(2) 0.0681(3) 0.24828(11) 0.0363(11) Uani 1 1 d .
N10 N 0.4502(2) -0.0600(3) 0.24818(12) 0.0378(11) Uani 1 1 d .
N11 N 0.3438(2) 0.0809(3) 0.24692(11) 0.0382(12) Uani 1 1 d .
N12 N 0.3353(2) -0.0485(3) 0.24642(13) 0.0408(12) Uani 1 1 d .
N13 N 0.4375(2) -0.1934(3) 0.22756(13) 0.0404(12) Uani 1 1 d .
N14 N 0.4137(2) -0.2788(3) 0.18408(13) 0.0422(12) Uani 1 1 d .
N15 N 0.3214(2) -0.1800(3) 0.22364(13) 0.0431(12) Uani 1 1 d .
N16 N 0.3005(2) -0.2834(3) 0.18849(13) 0.0432(12) Uani 1 1 d .
N17 N 0.3793(2) -0.3253(3) 0.12257(14) 0.0444(12) Uani 1 1 d .
N18 N 0.3489(2) -0.3234(3) 0.06378(13) 0.0413(12) Uani 1 1 d .
N19 N 0.2681(2) -0.3364(3) 0.12863(13) 0.0466(13) Uani 1 1 d .
N20 N 0.2367(2) -0.3296(3) 0.07011(13) 0.0427(12) Uani 1 1 d .
N21 N 0.3132(2) -0.2409(3) 0.01130(13) 0.0408(12) Uani 1 1 d .
N22 N 0.2965(2) -0.1243(3) -0.01337(11) 0.0347(11) Uani 1 1 d .
N23 N 0.2002(2) -0.2539(3) 0.01612(12) 0.0369(11) Uani 1 1 d .
N24 N 0.1889(2) -0.1299(3) -0.00014(11) 0.0327(11) Uani 1 1 d .
N25 N 0.2966(2) 0.0159(3) -0.01652(11) 0.0346(11) Uani 1 1 d .
N26 N 0.3118(2) 0.1360(3) 0.00381(11) 0.0341(11) Uani 1 1 d .
N27 N 0.1953(2) 0.0101(3) 0.00345(11) 0.0305(10) Uani 1 1 d .
N28 N 0.2107(2) 0.1314(3) 0.02379(11) 0.0340(11) Uani 1 1 d .
N29 N 0.2660(2) -0.1361(3) -0.20945(11) 0.0344(11) Uani 1 1 d .
N30 N 0.1804(2) -0.2088(3) -0.20689(11) 0.0335(11) Uani 1 1 d .
N31 N 0.3043(2) -0.1556(3) -0.14553(11) 0.0326(11) Uani 1 1 d .
N32 N 0.2208(2) -0.2327(3) -0.14335(11) 0.0310(10) Uani 1 1 d .
N33 N 0.0738(2) -0.2247(3) -0.19365(11) 0.0332(11) Uani 1 1 d .
N34 N -0.0200(2) -0.1936(3) -0.18025(11) 0.0326(11) Uani 1 1 d .
N35 N 0.1150(2) -0.2600(3) -0.13178(11) 0.0331(11) Uani 1 1 d .
N36 N 0.0216(2) -0.2303(3) -0.11779(11) 0.0303(10) Uani 1 1 d .
N37 N -0.0819(2) -0.0916(3) -0.15972(11) 0.0325(10) Uani 1 1 d .
N38 N -0.0980(2) 0.0295(3) -0.14489(11) 0.0320(10) Uani 1 1 d .
N39 N -0.0442(2) -0.1319(3) -0.09742(11) 0.0310(10) Uani 1 1 d .
N40 N -0.0384(2) -0.0058(2) -0.08531(11) 0.0287(10) Uani 1 1 d .
N41 N -0.0664(2) 0.1637(3) -0.13504(11) 0.0323(10) Uani 1 1 d .
N42 N -0.0186(2) 0.2785(3) -0.13149(11) 0.0331(11) Uani 1 1 d .
N43 N -0.0070(2) 0.1288(3) -0.07635(11) 0.0309(10) Uani 1 1 d .
N44 N 0.0464(2) 0.2416(3) -0.07406(11) 0.0304(10) Uani 1 1 d .
N45 N 0.0746(2) 0.3574(3) -0.13568(11) 0.0348(11) Uani 1 1 d .
N46 N 0.1683(2) 0.3826(3) -0.14979(11) 0.0349(11) Uani 1 1 d .
N47 N 0.1304(2) 0.3370(3) -0.07464(11) 0.0329(11) Uani 1 1 d .
N48 N 0.2231(2) 0.3734(3) -0.08713(11) 0.0340(11) Uani 1 1 d .
N49 N 0.2640(2) 0.3400(3) -0.17023(12) 0.0372(11) Uani 1 1 d .
N50 N 0.3196(2) 0.2402(3) -0.18477(11) 0.0344(11) Uani 1 1 d .
N51 N 0.3161(2) 0.3249(3) -0.10770(11) 0.0335(11) Uani 1 1 d .
N52 N 0.3718(2) 0.2252(3) -0.12271(11) 0.0327(11) Uani 1 1 d .
N53 N 0.3448(2) 0.1083(3) -0.19999(11) 0.0332(11) Uani 1 1 d .
N54 N 0.3289(2) -0.0180(3) -0.20748(11) 0.0344(11) Uani 1 1 d .
N55 N 0.3876(2) 0.0905(3) -0.13660(10) 0.0314(10) Uani 1 1 d .
N56 N 0.3639(2) -0.0355(3) -0.14334(11) 0.0336(11) Uani 1 1 d .
N59 N 0.4511(2) 0.0406(3) 0.07191(12) 0.0369(11) Uani 1 1 d .
H59D H 0.4259 0.0560 0.0510 0.055 Uiso 1 1 calc R
H59E H 0.4779 0.0022 0.0677 0.055 Uiso 1 1 calc R
H59F H 0.4748 0.0815 0.0823 0.055 Uiso 1 1 calc R
N62 N 0.0089(2) 0.1083(3) -0.21552(13) 0.0505(14) Uani 1 1 d .
H62D H -0.0156 0.0660 -0.2229 0.076 Uiso 1 1 calc R
H62E H 0.0184 0.1331 -0.2347 0.076 Uiso 1 1 calc R
H62F H -0.0131 0.1410 -0.2037 0.076 Uiso 1 1 calc R
C1 C 0.3982(3) 0.2379(3) 0.07386(13) 0.0307(13) Uani 1 1 d .
C2 C 0.2933(3) 0.2836(3) 0.05567(14) 0.0352(13) Uani 1 1 d .
H2 H 0.2779 0.3237 0.0371 0.042 Uiso 1 1 calc R
C3 C 0.3241(3) 0.3209(3) 0.09210(14) 0.0351(13) Uani 1 1 d .
H3 H 0.3315 0.3777 0.0897 0.042 Uiso 1 1 calc R
C4 C 0.2276(3) 0.2629(3) 0.09633(14) 0.0333(13) Uani 1 1 d .
C5 C 0.4322(3) 0.2952(3) 0.13358(13) 0.0352(13) Uani 1 1 d .
H5A H 0.4342 0.3518 0.1376 0.042 Uiso 1 1 calc R
H5B H 0.4748 0.2782 0.1298 0.042 Uiso 1 1 calc R
C6 C 0.2803(3) 0.3407(3) 0.14840(14) 0.0388(14) Uani 1 1 d .
H6A H 0.3004 0.3925 0.1488 0.047 Uiso 1 1 calc R
H6B H 0.2358 0.3480 0.1518 0.047 Uiso 1 1 calc R
C7 C 0.4586(3) 0.2007(3) 0.18233(13) 0.0335(13) Uani 1 1 d .
C8 C 0.3841(3) 0.2958(3) 0.18907(14) 0.0368(13) Uani 1 1 d .
H8 H 0.4010 0.3493 0.1952 0.044 Uiso 1 1 calc R
C9 C 0.3966(3) 0.2424(3) 0.22186(14) 0.0358(13) Uani 1 1 d .
H9 H 0.4136 0.2723 0.2441 0.043 Uiso 1 1 calc R
C10 C 0.2857(3) 0.2467(3) 0.19798(14) 0.0353(13) Uani 1 1 d .
C11 C 0.4841(3) 0.1440(3) 0.24273(14) 0.0370(13) Uani 1 1 d .
H11A H 0.5270 0.1378 0.2368 0.044 Uiso 1 1 calc R
H11B H 0.4897 0.1738 0.2652 0.044 Uiso 1 1 calc R
C12 C 0.3202(3) 0.1593(3) 0.24934(15) 0.0391(14) Uani 1 1 d .
H12A H 0.2732 0.1574 0.2479 0.047 Uiso 1 1 calc R
H12B H 0.3402 0.1811 0.2728 0.047 Uiso 1 1 calc R
C13 C 0.4870(3) 0.0006(3) 0.24105(13) 0.0340(13) Uani 1 1 d .
C14 C 0.4056(3) 0.0554(4) 0.26603(15) 0.0380(14) Uani 1 1 d .
H14 H 0.4152 0.0765 0.2908 0.046 Uiso 1 1 calc R
C15 C 0.3998(3) -0.0344(4) 0.26606(15) 0.0424(15) Uani 1 1 d .
H15 H 0.4063 -0.0554 0.2908 0.051 Uiso 1 1 calc R
C16 C 0.3016(3) 0.0185(4) 0.23788(15) 0.0410(15) Uani 1 1 d .
C17 C 0.4749(3) -0.1385(4) 0.25139(16) 0.0429(15) Uani 1 1 d .
H17A H 0.5192 -0.1381 0.2470 0.051 Uiso 1 1 calc R
H17B H 0.4773 -0.1564 0.2761 0.051 Uiso 1 1 calc R
C18 C 0.3040(3) -0.1228(4) 0.24781(17) 0.0453(15) Uani 1 1 d .
H18A H 0.2569 -0.1151 0.2420 0.054 Uiso 1 1 calc R
H18B H 0.3154 -0.1432 0.2724 0.054 Uiso 1 1 calc R
C19 C 0.4568(3) -0.2250(3) 0.19869(16) 0.0407(14) Uani 1 1 d .
C20 C 0.3786(3) -0.2282(4) 0.23340(16) 0.0428(15) Uani 1 1 d .
H20 H 0.3836 -0.2482 0.2582 0.051 Uiso 1 1 calc R
C21 C 0.3665(3) -0.2944(4) 0.20610(16) 0.0435(15) Uani 1 1 d .
H21 H 0.3734 -0.3463 0.2178 0.052 Uiso 1 1 calc R
C22 C 0.2742(3) -0.2190(4) 0.20001(16) 0.0415(15) Uani 1 1 d .
C23 C 0.4248(3) -0.3314(4) 0.15618(17) 0.0480(16) Uani 1 1 d .
H23A H 0.4684 -0.3217 0.1518 0.058 Uiso 1 1 calc R
H23B H 0.4239 -0.3852 0.1650 0.058 Uiso 1 1 calc R
C24 C 0.2627(3) -0.3400(4) 0.16556(17) 0.0491(16) Uani 1 1 d .
H24A H 0.2170 -0.3330 0.1668 0.059 Uiso 1 1 calc R
H24B H 0.2758 -0.3924 0.1748 0.059 Uiso 1 1 calc R
C25 C 0.3962(3) -0.3027(3) 0.09145(18) 0.0444(15) Uani 1 1 d .
C26 C 0.3207(3) -0.3704(3) 0.11590(17) 0.0456(15) Uani 1 1 d .
H26 H 0.3287 -0.4248 0.1245 0.055 Uiso 1 1 calc R
C27 C 0.2986(3) -0.3673(4) 0.07495(17) 0.0465(16) Uani 1 1 d .
H27 H 0.2948 -0.4205 0.0644 0.056 Uiso 1 1 calc R
C28 C 0.2173(3) -0.3175(4) 0.10190(16) 0.0441(15) Uani 1 1 d .
C29 C 0.3502(3) -0.3083(4) 0.02728(18) 0.0484(16) Uani 1 1 d .
H29A H 0.3339 -0.3547 0.0132 0.058 Uiso 1 1 calc R
H29B H 0.3955 -0.3009 0.0253 0.058 Uiso 1 1 calc R
C30 C 0.1922(3) -0.3238(3) 0.03623(16) 0.0433(15) Uani 1 1 d .
H30A H 0.1478 -0.3250 0.0405 0.052 Uiso 1 1 calc R
H30B H 0.1977 -0.3697 0.0217 0.052 Uiso 1 1 calc R
C31 C 0.3424(3) -0.1749(3) 0.00330(14) 0.0360(14) Uani 1 1 d .
C32 C 0.2468(3) -0.2439(3) -0.00642(15) 0.0372(14) Uani 1 1 d .
H32 H 0.2400 -0.2825 -0.0262 0.045 Uiso 1 1 calc R
C33 C 0.2332(3) -0.1608(3) -0.02071(14) 0.0361(13) Uani 1 1 d .
H33 H 0.2140 -0.1607 -0.0467 0.043 Uiso 1 1 calc R
C34 C 0.1661(3) -0.1876(3) 0.01864(13) 0.0331(13) Uani 1 1 d .
C35 C 0.3112(3) -0.0566(3) -0.03235(14) 0.0366(13) Uani 1 1 d .
H35A H 0.2866 -0.0591 -0.0571 0.044 Uiso 1 1 calc R
H35B H 0.3574 -0.0574 -0.0332 0.044 Uiso 1 1 calc R
C36 C 0.1554(3) -0.0571(3) -0.00831(13) 0.0340(13) Uani 1 1 d .
H36A H 0.1177 -0.0563 0.0032 0.041 Uiso 1 1 calc R
H36B H 0.1394 -0.0536 -0.0343 0.041 Uiso 1 1 calc R
C37 C 0.3418(3) 0.0703(3) -0.00431(13) 0.0334(13) Uani 1 1 d .
C38 C 0.2319(3) 0.0461(3) -0.02000(14) 0.0324(13) Uani 1 1 d .
H38 H 0.2081 0.0447 -0.0453 0.039 Uiso 1 1 calc R
C39 C 0.2426(3) 0.1300(3) -0.00631(13) 0.0322(13) Uani 1 1 d .
H39 H 0.2240 0.1687 -0.0249 0.039 Uiso 1 1 calc R
C40 C 0.1777(3) 0.0638(3) 0.02630(13) 0.0325(13) Uani 1 1 d .
C41 C 0.3450(3) 0.2096(3) 0.01168(13) 0.0356(13) Uani 1 1 d .
H41A H 0.3900 0.2036 0.0089 0.043 Uiso 1 1 calc R
H41B H 0.3243 0.2487 -0.0058 0.043 Uiso 1 1 calc R
C42 C 0.1905(3) 0.2048(3) 0.03689(14) 0.0337(13) Uani 1 1 d .
H42A H 0.1516 0.1960 0.0468 0.040 Uiso 1 1 calc R
H42B H 0.1791 0.2414 0.0168 0.040 Uiso 1 1 calc R
C43 C 0.2035(3) -0.1508(3) -0.22558(14) 0.0334(13) Uani 1 1 d .
C44 C 0.2300(3) -0.2429(3) -0.17969(13) 0.0323(13) Uani 1 1 d .
H44 H 0.2383 -0.2983 -0.1850 0.039 Uiso 1 1 calc R
C45 C 0.2896(3) -0.1900(3) -0.18095(13) 0.0342(13) Uani 1 1 d .
H45 H 0.3265 -0.2210 -0.1859 0.041 Uiso 1 1 calc R
C46 C 0.2669(3) -0.1855(3) -0.12351(13) 0.0313(12) Uani 1 1 d .
C47 C 0.1169(3) -0.2399(3) -0.21781(13) 0.0342(13) Uani 1 1 d .
H47A H 0.1203 -0.2967 -0.2206 0.041 Uiso 1 1 calc R
H47B H 0.0975 -0.2182 -0.2414 0.041 Uiso 1 1 calc R
C48 C 0.1816(3) -0.2836(3) -0.12655(14) 0.0345(13) Uani 1 1 d .
H48A H 0.1836 -0.3366 -0.1362 0.041 Uiso 1 1 calc R
H48B H 0.1999 -0.2856 -0.1007 0.041 Uiso 1 1 calc R
C49 C 0.0191(3) -0.1809(3) -0.20381(13) 0.0325(13) Uani 1 1 d .
C50 C 0.0694(3) -0.2756(3) -0.16426(13) 0.0317(12) Uani 1 1 d .
H50 H 0.0706 -0.3313 -0.1713 0.038 Uiso 1 1 calc R
C51 C 0.0044(3) -0.2545(3) -0.15476(13) 0.0305(12) Uani 1 1 d .
H51 H -0.0252 -0.3001 -0.1577 0.037 Uiso 1 1 calc R
C52 C 0.0863(3) -0.2402(3) -0.10412(13) 0.0310(12) Uani 1 1 d .
C53 C -0.0825(3) -0.1563(3) -0.18326(14) 0.0339(13) Uani 1 1 d .
H53A H -0.0974 -0.1384 -0.2080 0.041 Uiso 1 1 calc R
H53B H -0.1137 -0.1951 -0.1782 0.041 Uiso 1 1 calc R
C54 C -0.0240(3) -0.2113(3) -0.09561(14) 0.0304(12) Uani 1 1 d .
H54A H -0.0624 -0.2446 -0.1027 0.036 Uiso 1 1 calc R
H54B H -0.0044 -0.2239 -0.0706 0.036 Uiso 1 1 calc R
C55 C -0.0904(2) -0.0176(3) -0.17238(13) 0.0308(12) Uani 1 1 d .
C56 C -0.0954(3) -0.0989(3) -0.12412(13) 0.0307(12) Uani 1 1 d .
H56 H -0.1372 -0.1256 -0.1246 0.037 Uiso 1 1 calc R
C57 C -0.0974(3) -0.0142(3) -0.11257(13) 0.0316(12) Uani 1 1 d .
H57 H -0.1364 -0.0033 -0.1026 0.038 Uiso 1 1 calc R
C58 C -0.0163(3) -0.0770(3) -0.07358(13) 0.0313(13) Uani 1 1 d .
C59 C -0.1166(3) 0.1102(3) -0.15009(13) 0.0319(12) Uani 1 1 d .
H59A H -0.1297 0.1204 -0.1759 0.038 Uiso 1 1 calc R
H59B H -0.1543 0.1197 -0.1393 0.038 Uiso 1 1 calc R
C60 C -0.0281(3) 0.0598(3) -0.06070(13) 0.0316(12) Uani 1 1 d .
H60A H -0.0687 0.0713 -0.0529 0.038 Uiso 1 1 calc R
H60B H 0.0045 0.0453 -0.0394 0.038 Uiso 1 1 calc R
C61 C -0.0489(3) 0.2235(3) -0.15459(14) 0.0332(13) Uani 1 1 d .
C62 C -0.0527(3) 0.1806(3) -0.09728(13) 0.0305(12) Uani 1 1 d .
H62 H -0.0931 0.1840 -0.0878 0.037 Uiso 1 1 calc R
C63 C -0.0172(3) 0.2596(3) -0.09448(13) 0.0337(13) Uani 1 1 d .
H63 H -0.0393 0.2998 -0.0826 0.040 Uiso 1 1 calc R
C64 C 0.0498(3) 0.1659(3) -0.06168(13) 0.0310(13) Uani 1 1 d .
C65 C 0.0042(3) 0.3517(3) -0.14261(15) 0.0370(14) Uani 1 1 d .
H65A H -0.0129 0.3943 -0.1300 0.044 Uiso 1 1 calc R
H65B H -0.0128 0.3587 -0.1684 0.044 Uiso 1 1 calc R
C66 C 0.0865(3) 0.3025(3) -0.05501(13) 0.0334(13) Uani 1 1 d .
H66A H 0.0584 0.3435 -0.0486 0.040 Uiso 1 1 calc R
H66B H 0.1116 0.2807 -0.0326 0.040 Uiso 1 1 calc R
C67 C 0.1076(3) 0.3576(3) -0.16277(14) 0.0339(13) Uani 1 1 d .
C68 C 0.1115(3) 0.3907(3) -0.10358(14) 0.0335(13) Uani 1 1 d .
H68 H 0.0899 0.4375 -0.0960 0.040 Uiso 1 1 calc R
C69 C 0.1764(3) 0.4120(3) -0.11397(14) 0.0365(13) Uani 1 1 d .
H69 H 0.1833 0.4693 -0.1133 0.044 Uiso 1 1 calc R
C70 C 0.1959(3) 0.3316(3) -0.06377(14) 0.0321(13) Uani 1 1 d .
C71 C 0.2129(3) 0.3972(4) -0.17303(14) 0.0394(14) Uani 1 1 d .
H71A H 0.2324 0.4489 -0.1674 0.047 Uiso 1 1 calc R
H71B H 0.1886 0.3984 -0.1979 0.047 Uiso 1 1 calc R
C72 C 0.2918(3) 0.3780(3) -0.08463(14) 0.0344(13) Uani 1 1 d .
H72A H 0.3029 0.4315 -0.0905 0.041 Uiso 1 1 calc R
H72B H 0.3136 0.3676 -0.0598 0.041 Uiso 1 1 calc R
C73 C 0.2642(3) 0.2829(3) -0.19464(15) 0.0374(14) Uani 1 1 d .
C74 C 0.3230(3) 0.3431(3) -0.14371(13) 0.0350(13) Uani 1 1 d .
H74 H 0.3460 0.3934 -0.1447 0.042 Uiso 1 1 calc R
C75 C 0.3620(3) 0.2741(3) -0.15384(13) 0.0326(13) Uani 1 1 d .
H75 H 0.4037 0.2914 -0.1595 0.039 Uiso 1 1 calc R
C76 C 0.3483(3) 0.2579(3) -0.09551(14) 0.0342(13) Uani 1 1 d .
C77 C 0.3430(3) 0.1893(3) -0.20947(13) 0.0352(13) Uani 1 1 d .
H77A H 0.3152 0.1956 -0.2333 0.042 Uiso 1 1 calc R
H77B H 0.3869 0.2059 -0.2111 0.042 Uiso 1 1 calc R
C78 C 0.4145(3) 0.1595(3) -0.11755(13) 0.0316(12) Uani 1 1 d .
H78A H 0.4259 0.1475 -0.0918 0.038 Uiso 1 1 calc R
H78B H 0.4545 0.1736 -0.1254 0.038 Uiso 1 1 calc R
C79 C 0.3106(3) 0.0527(4) -0.22162(14) 0.0382(14) Uani 1 1 d .
C80 C 0.3941(3) 0.0739(3) -0.17260(13) 0.0322(13) Uani 1 1 d .
H80 H 0.4381 0.0870 -0.1763 0.039 Uiso 1 1 calc R
C81 C 0.3808(3) -0.0138(3) -0.17696(13) 0.0330(13) Uani 1 1 d .
H81 H 0.4195 -0.0427 -0.1810 0.040 Uiso 1 1 calc R
C82 C 0.3725(3) 0.0249(3) -0.11959(14) 0.0331(13) Uani 1 1 d .
C83 C 0.3081(3) -0.0893(3) -0.22621(14) 0.0382(14) Uani 1 1 d .
H83A H 0.3464 -0.1203 -0.2281 0.046 Uiso 1 1 calc R
H83B H 0.2854 -0.0764 -0.2507 0.046 Uiso 1 1 calc R
C84 C 0.3637(3) -0.1147(3) -0.13182(14) 0.0343(13) Uani 1 1 d .
H84A H 0.3719 -0.1158 -0.1055 0.041 Uiso 1 1 calc R
H84B H 0.3994 -0.1425 -0.1394 0.041 Uiso 1 1 calc R
C85 C 0.3714(3) 0.0141(3) 0.16479(14) 0.0357(13) Uani 1 1 d .
H85A H 0.3989 0.0565 0.1768 0.043 Uiso 1 1 calc R
H85B H 0.3455 -0.0060 0.1815 0.043 Uiso 1 1 calc R
C86 C 0.3267(3) 0.0455(3) 0.13123(14) 0.0324(12) Uani 1 1 d .
C87 C 0.3674(3) 0.0753(3) 0.10576(14) 0.0330(13) Uani 1 1 d .
H87A H 0.3391 0.0951 0.0839 0.040 Uiso 1 1 calc R
H87B H 0.3947 0.1186 0.1170 0.040 Uiso 1 1 calc R
C88 C 0.4094(3) 0.0109(3) 0.09638(13) 0.0325(12) Uani 1 1 d .
C89 C 0.4540(3) -0.0193(3) 0.12990(14) 0.0352(13) Uani 1 1 d .
H89A H 0.4817 -0.0610 0.1236 0.042 Uiso 1 1 calc R
H89B H 0.4819 0.0231 0.1415 0.042 Uiso 1 1 calc R
C90 C 0.3710(3) -0.1159(3) 0.13700(14) 0.0359(13) Uani 1 1 d .
H90A H 0.3983 -0.1577 0.1305 0.043 Uiso 1 1 calc R
H90B H 0.3457 -0.1375 0.1537 0.043 Uiso 1 1 calc R
C91 C 0.3258(3) -0.0867(3) 0.10374(14) 0.0330(13) Uani 1 1 d .
C92 C 0.3671(3) -0.0546(3) 0.07829(14) 0.0336(13) Uani 1 1 d .
H92A H 0.3943 -0.0964 0.0717 0.040 Uiso 1 1 calc R
H92B H 0.3390 -0.0352 0.0563 0.040 Uiso 1 1 calc R
C93 C 0.2851(3) -0.0210(3) 0.11359(14) 0.0335(13) Uani 1 1 d .
H93A H 0.2585 -0.0407 0.1300 0.040 Uiso 1 1 calc R
H93B H 0.2559 -0.0018 0.0919 0.040 Uiso 1 1 calc R
C94 C 0.1140(3) 0.0466(4) -0.21371(14) 0.0391(14) Uani 1 1 d .
H94A H 0.0926 0.0007 -0.2263 0.047 Uiso 1 1 calc R
H94B H 0.1221 0.0844 -0.2317 0.047 Uiso 1 1 calc R
C95 C 0.2099(3) 0.0914(3) -0.16948(15) 0.0382(14) Uani 1 1 d .
H95A H 0.2196 0.1305 -0.1864 0.046 Uiso 1 1 calc R
H95B H 0.2509 0.0745 -0.1543 0.046 Uiso 1 1 calc R
C96 C 0.1618(3) -0.0380(3) -0.16326(14) 0.0345(13) Uani 1 1 d .
H96A H 0.1401 -0.0831 -0.1765 0.041 Uiso 1 1 calc R
H96B H 0.2021 -0.0564 -0.1479 0.041 Uiso 1 1 calc R
C97 C 0.1519(3) 0.0666(3) -0.12076(13) 0.0346(13) Uani 1 1 d .
H97A H 0.1922 0.0494 -0.1050 0.042 Uiso 1 1 calc R
H97B H 0.1241 0.0894 -0.1056 0.042 Uiso 1 1 calc R
C98 C 0.1183(3) -0.0026(3) -0.14032(14) 0.0317(12) Uani 1 1 d .
C99 C 0.0563(3) 0.0239(3) -0.16481(14) 0.0351(13) Uani 1 1 d .
H99A H 0.0344 -0.0211 -0.1779 0.042 Uiso 1 1 calc R
H99B H 0.0271 0.0467 -0.1505 0.042 Uiso 1 1 calc R
C100 C 0.0710(3) 0.0831(4) -0.19070(14) 0.0402(14) Uani 1 1 d .
C101 C 0.1041(3) 0.1533(3) -0.17090(15) 0.0398(14) Uani 1 1 d .
H10A H 0.0753 0.1777 -0.1568 0.048 Uiso 1 1 calc R
H10B H 0.1135 0.1920 -0.1882 0.048 Uiso 1 1 calc R
C102 C 0.1671(3) 0.1279(3) -0.14609(14) 0.0358(13) Uani 1 1 d .
C103 C 0.4133(3) -0.0504(3) 0.15504(14) 0.0331(13) Uani 1 1 d .
H103 H 0.4420 -0.0704 0.1771 0.040 Uiso 1 1 calc R
C104 C 0.2841(3) 0.1093(3) 0.14086(15) 0.0402(14) Uani 1 1 d .
H10C H 0.2523 0.1241 0.1197 0.060 Uiso 1 1 calc R
H10D H 0.3105 0.1543 0.1498 0.060 Uiso 1 1 calc R
H10E H 0.2620 0.0905 0.1593 0.060 Uiso 1 1 calc R
C105 C 0.2810(3) -0.1502(3) 0.08584(16) 0.0431(15) Uani 1 1 d .
H10F H 0.2569 -0.1714 0.1028 0.065 Uiso 1 1 calc R
H10G H 0.3063 -0.1914 0.0778 0.065 Uiso 1 1 calc R
H10H H 0.2511 -0.1285 0.0654 0.065 Uiso 1 1 calc R
C106 C 0.1772(3) 0.0228(3) -0.18974(14) 0.0335(13) Uani 1 1 d .
H106 H 0.2061 -0.0005 -0.2044 0.040 Uiso 1 1 calc R
C107 C 0.1985(3) 0.1963(4) -0.12483(17) 0.0485(16) Uani 1 1 d .
H10I H 0.1688 0.2185 -0.1111 0.073 Uiso 1 1 calc R
H10J H 0.2095 0.2355 -0.1410 0.073 Uiso 1 1 calc R
H10K H 0.2377 0.1791 -0.1086 0.073 Uiso 1 1 calc R
C108 C 0.1041(3) -0.0612(4) -0.11361(16) 0.0472(16) Uani 1 1 d .
H10L H 0.1444 -0.0849 -0.1012 0.071 Uiso 1 1 calc R
H10M H 0.0757 -0.1015 -0.1260 0.071 Uiso 1 1 calc R
H10N H 0.0832 -0.0352 -0.0963 0.071 Uiso 1 1 calc R

loop_
_atom_site_aniso_label
_atom_site_aniso_U_11
_atom_site_aniso_U_22
_atom_site_aniso_U_33
_atom_site_aniso_U_23
_atom_site_aniso_U_13
_atom_site_aniso_U_12
Cl1 0.060(3) 0.0450(19) 0.0480(18) 0.0046(15) 0.0138(17) 0.0086(19)
Cl2 0.0465(19) 0.0428(17) 0.0562(18) 0.0096(14) 0.0220(15) 0.0087(14)
Cl3 0.070(3) 0.085(3) 0.065(2) -0.003(2) 0.014(2) -0.007(2)
Cl4 0.083(3) 0.061(3) 0.150(5) -0.036(3) -0.005(3) 0.010(2)
O1 0.027(2) 0.043(2) 0.036(2) -0.0006(17) 0.0046(17) -0.0012(18)
O2 0.034(2) 0.043(2) 0.036(2) -0.0018(17) 0.0066(18) -0.0012(18)
O3 0.031(2) 0.048(2) 0.032(2) -0.0003(17) 0.0048(17) -0.0006(19)
O4 0.029(3) 0.050(2) 0.044(2) -0.0045(18) 0.0045(18) 0.0015(19)
O5 0.033(3) 0.055(3) 0.038(2) 0.0039(18) 0.0100(19) -0.0005(19)
O6 0.026(3) 0.061(3) 0.050(2) 0.016(2) 0.008(2) 0.004(2)
O7 0.032(3) 0.042(2) 0.058(3) 0.0066(19) 0.010(2) 0.0000(19)
O8 0.030(3) 0.064(3) 0.064(3) 0.024(2) 0.002(2) 0.006(2)
O9 0.034(3) 0.050(3) 0.066(3) -0.001(2) 0.015(2) -0.001(2)
O10 0.029(3) 0.072(3) 0.052(3) 0.011(2) 0.010(2) -0.004(2)
O11 0.029(3) 0.046(2) 0.059(3) -0.006(2) 0.013(2) -0.0010(19)
O12 0.035(2) 0.043(2) 0.0308(19) -0.0033(16) 0.0107(18) -0.0091(18)
O13 0.023(2) 0.053(2) 0.033(2) 0.0006(17) 0.0052(17) -0.0019(18)
O14 0.032(2) 0.051(2) 0.0286(19) 0.0014(17) 0.0106(18) -0.0033(18)
O15 0.035(2) 0.045(2) 0.031(2) 0.0003(17) 0.0066(18) -0.0013(18)
O16 0.035(2) 0.043(2) 0.030(2) -0.0025(17) 0.0093(17) -0.0013(17)
O17 0.040(2) 0.048(2) 0.030(2) 0.0008(18) 0.0069(17) 0.0010(19)
O18 0.030(2) 0.046(2) 0.027(2) -0.0006(16) 0.0059(17) -0.0004(17)
O19 0.029(2) 0.051(2) 0.024(2) 0.0007(17) 0.0043(16) -0.0005(17)
O20 0.029(2) 0.043(2) 0.028(2) 0.0017(16) 0.0037(17) -0.0011(17)
O21 0.032(2) 0.049(2) 0.025(2) 0.0041(16) 0.0051(16) 0.0074(18)
O22 0.037(2) 0.041(2) 0.030(2) 0.0028(17) 0.0061(18) 0.0053(18)
O23 0.040(3) 0.052(2) 0.030(2) 0.0039(18) 0.0042(18) 0.0045(19)
O24 0.033(2) 0.042(2) 0.029(2) 0.0030(17) 0.0009(17) -0.0014(18)
O25 0.033(2) 0.061(3) 0.035(2) 0.0113(19) 0.0013(19) -0.001(2)
O26 0.038(2) 0.046(2) 0.027(2) 0.0037(17) 0.0045(17) 0.0046(18)
O27 0.045(3) 0.062(3) 0.027(2) 0.0030(18) 0.0009(19) -0.012(2)
O28 0.043(3) 0.046(2) 0.027(2) -0.0011(17) 0.0076(17) -0.0097(19)
O1W 0.060(8) 0.029(5) 0.145(12) -0.020(6) 0.040(8) -0.003(5)
O2W 0.048(4) 0.066(4) 0.032(3) -0.022(3) 0.017(3) -0.022(3)
O4W 0.074(4) 0.103(4) 0.066(3) -0.032(3) 0.032(3) -0.026(3)
O5W 0.085(6) 0.029(4) 0.021(4) -0.020(3) -0.014(4) 0.014(4)
O9W 0.019(9) 0.148(18) 0.091(14) -0.056(12) 0.009(11) -0.039(9)
O11W 0.056(8) 0.077(10) 0.061(7) 0.044(7) 0.035(5) 0.018(7)
O13W 0.025(5) 0.038(5) 0.071(6) -0.020(4) 0.017(4) -0.007(4)
O14W 0.079(4) 0.082(4) 0.060(3) -0.010(3) 0.018(3) -0.010(3)
O15W 0.069(3) 0.065(3) 0.063(3) -0.002(2) 0.020(3) 0.002(3)
O16W 0.073(4) 0.077(3) 0.063(3) -0.015(3) 0.015(3) 0.012(3)
O20W 0.017(5) 0.045(5) 0.065(6) 0.013(4) -0.001(4) 0.005(4)
O21W 0.034(2) 0.050(2) 0.036(2) 0.0004(18) 0.0063(17) 0.0006(18)
O24W 0.077(6) 0.033(4) 0.021(4) -0.015(3) 0.020(4) -0.033(4)
O29W 0.056(6) 0.055(5) 0.048(5) 0.001(4) 0.021(4) -0.038(5)
O35W 0.030(6) 0.056(8) 0.114(10) 0.016(7) -0.005(5) -0.004(6)
O41W 0.053(14) 0.104(15) 0.13(2) -0.070(15) 0.052(10) -0.004(12)
N1 0.028(3) 0.044(3) 0.029(2) 0.003(2) 0.004(2) -0.006(2)
N2 0.032(3) 0.037(3) 0.033(2) 0.003(2) 0.000(2) 0.000(2)
N3 0.024(3) 0.041(3) 0.030(2) 0.001(2) 0.0017(19) -0.003(2)
N4 0.033(3) 0.036(3) 0.035(2) -0.004(2) 0.003(2) -0.004(2)
N5 0.031(3) 0.042(3) 0.028(2) -0.002(2) 0.005(2) 0.000(2)
N6 0.028(3) 0.046(3) 0.024(2) 0.0004(19) 0.0020(19) 0.003(2)
N7 0.027(3) 0.042(3) 0.036(3) -0.003(2) 0.005(2) -0.001(2)
N8 0.026(3) 0.055(3) 0.031(2) 0.003(2) 0.006(2) 0.003(2)
N9 0.029(3) 0.049(3) 0.032(2) 0.008(2) 0.007(2) 0.005(2)
N10 0.028(3) 0.049(3) 0.037(3) 0.007(2) 0.008(2) 0.005(2)
N11 0.029(3) 0.054(3) 0.031(2) 0.005(2) 0.006(2) -0.001(2)
N12 0.026(3) 0.047(3) 0.049(3) 0.015(2) 0.006(2) -0.001(2)
N13 0.026(3) 0.050(3) 0.046(3) 0.013(2) 0.007(2) 0.000(2)
N14 0.031(3) 0.039(3) 0.057(3) 0.007(2) 0.011(2) 0.000(2)
N15 0.030(3) 0.049(3) 0.050(3) 0.016(2) 0.007(2) 0.005(2)
N16 0.028(3) 0.051(3) 0.050(3) 0.010(2) 0.005(2) -0.006(2)
N17 0.033(3) 0.041(3) 0.059(3) 0.007(2) 0.008(2) -0.005(2)
N18 0.037(3) 0.035(3) 0.054(3) -0.002(2) 0.013(2) -0.006(2)
N19 0.035(3) 0.052(3) 0.052(3) 0.012(2) 0.008(3) -0.007(2)
N20 0.034(3) 0.047(3) 0.046(3) 0.005(2) 0.005(2) -0.004(2)
N21 0.031(3) 0.039(3) 0.053(3) -0.005(2) 0.009(2) -0.004(2)
N22 0.031(3) 0.046(3) 0.028(2) -0.006(2) 0.008(2) -0.008(2)
N23 0.034(3) 0.040(3) 0.038(3) -0.007(2) 0.011(2) -0.006(2)
N24 0.028(3) 0.043(3) 0.027(2) -0.002(2) 0.006(2) -0.005(2)
N25 0.030(3) 0.045(3) 0.030(2) -0.003(2) 0.008(2) -0.005(2)
N26 0.025(3) 0.046(3) 0.031(2) -0.001(2) 0.005(2) -0.008(2)
N27 0.026(3) 0.043(3) 0.023(2) 0.0027(19) 0.0062(19) -0.005(2)
N28 0.028(3) 0.042(3) 0.032(2) -0.002(2) 0.007(2) -0.008(2)
N29 0.032(3) 0.046(3) 0.027(2) -0.003(2) 0.009(2) -0.009(2)
N30 0.029(3) 0.043(3) 0.029(2) -0.002(2) 0.008(2) -0.005(2)
N31 0.030(3) 0.043(3) 0.025(2) -0.0035(19) 0.008(2) -0.005(2)
N32 0.028(3) 0.040(3) 0.026(2) -0.0026(19) 0.0091(19) -0.005(2)
N33 0.032(3) 0.042(3) 0.027(2) -0.0005(19) 0.009(2) -0.001(2)
N34 0.031(3) 0.041(3) 0.024(2) -0.0003(19) 0.0034(19) 0.000(2)
N35 0.022(3) 0.048(3) 0.031(2) -0.006(2) 0.0075(19) 0.002(2)
N36 0.024(3) 0.041(3) 0.026(2) -0.0014(19) 0.0055(19) -0.003(2)
N37 0.029(3) 0.042(3) 0.027(2) -0.001(2) 0.0062(19) 0.000(2)
N38 0.034(3) 0.038(3) 0.024(2) 0.0010(19) 0.008(2) 0.003(2)
N39 0.026(3) 0.038(3) 0.028(2) -0.0005(19) 0.0046(19) -0.002(2)
N40 0.024(3) 0.032(2) 0.028(2) 0.0023(18) 0.0023(19) -0.0004(19)
N41 0.029(3) 0.042(3) 0.025(2) -0.0009(19) 0.0036(19) 0.002(2)
N42 0.029(3) 0.040(3) 0.030(2) 0.006(2) 0.006(2) -0.002(2)
N43 0.028(3) 0.038(3) 0.027(2) 0.0030(19) 0.0049(19) 0.000(2)
N44 0.026(3) 0.037(3) 0.028(2) 0.0000(19) 0.0050(19) 0.001(2)
N45 0.029(3) 0.046(3) 0.028(2) 0.007(2) 0.003(2) 0.001(2)
N46 0.032(3) 0.044(3) 0.028(2) 0.007(2) 0.004(2) -0.001(2)
N47 0.031(3) 0.034(2) 0.032(2) 0.0077(19) 0.002(2) 0.000(2)
N48 0.032(3) 0.038(3) 0.031(2) 0.005(2) 0.003(2) 0.001(2)
N49 0.027(3) 0.052(3) 0.032(2) 0.006(2) 0.004(2) 0.003(2)
N50 0.027(3) 0.045(3) 0.030(2) 0.004(2) 0.004(2) -0.005(2)
N51 0.034(3) 0.037(3) 0.029(2) 0.003(2) 0.005(2) 0.000(2)
N52 0.032(3) 0.042(3) 0.025(2) 0.0030(19) 0.008(2) 0.002(2)
N53 0.030(3) 0.047(3) 0.021(2) 0.002(2) 0.0028(19) -0.007(2)
N54 0.031(3) 0.046(3) 0.026(2) -0.002(2) 0.005(2) -0.004(2)
N55 0.030(3) 0.040(3) 0.023(2) -0.0010(19) 0.0031(19) -0.008(2)
N56 0.031(3) 0.041(3) 0.029(2) -0.001(2) 0.008(2) -0.004(2)
N59 0.031(3) 0.043(3) 0.037(3) 0.006(2) 0.007(2) 0.000(2)
N62 0.048(3) 0.065(4) 0.035(3) 0.001(2) 0.001(2) 0.020(3)
C1 0.035(4) 0.030(3) 0.026(3) 0.003(2) 0.006(2) -0.005(3)
C2 0.034(4) 0.035(3) 0.036(3) 0.001(2) 0.005(3) -0.003(3)
C3 0.031(3) 0.036(3) 0.036(3) 0.003(2) 0.004(3) 0.002(3)
C4 0.033(4) 0.033(3) 0.033(3) 0.001(2) 0.005(3) 0.003(3)
C5 0.033(3) 0.039(3) 0.032(3) -0.002(2) 0.003(2) -0.006(3)
C6 0.038(4) 0.037(3) 0.040(3) -0.004(3) 0.003(3) 0.003(3)
C7 0.026(3) 0.046(3) 0.026(3) -0.006(2) -0.001(2) -0.005(3)
C8 0.031(4) 0.044(3) 0.033(3) -0.007(2) 0.001(2) -0.002(3)
C9 0.028(3) 0.051(4) 0.028(3) -0.004(2) 0.004(2) -0.003(3)
C10 0.028(4) 0.041(3) 0.035(3) -0.013(3) 0.004(3) 0.003(3)
C11 0.031(3) 0.046(3) 0.032(3) 0.000(2) 0.002(2) 0.000(3)
C12 0.035(4) 0.051(4) 0.035(3) 0.002(3) 0.013(3) 0.005(3)
C13 0.027(3) 0.052(4) 0.023(3) 0.009(2) 0.003(2) -0.002(3)
C14 0.023(3) 0.058(4) 0.032(3) 0.007(3) 0.003(2) 0.005(3)
C15 0.030(4) 0.060(4) 0.036(3) 0.015(3) 0.003(3) 0.004(3)
C16 0.027(4) 0.063(4) 0.034(3) 0.010(3) 0.011(3) 0.005(3)
C17 0.029(4) 0.054(4) 0.043(3) 0.008(3) 0.001(3) 0.001(3)
C18 0.031(4) 0.055(4) 0.051(4) 0.016(3) 0.013(3) 0.001(3)
C19 0.031(4) 0.039(3) 0.052(4) 0.011(3) 0.007(3) 0.007(3)
C20 0.029(4) 0.052(4) 0.046(3) 0.020(3) 0.003(3) 0.001(3)
C21 0.028(4) 0.048(4) 0.054(4) 0.017(3) 0.007(3) 0.000(3)
C22 0.027(4) 0.050(4) 0.048(4) 0.018(3) 0.008(3) 0.001(3)
C23 0.037(4) 0.042(4) 0.064(4) 0.006(3) 0.007(3) 0.004(3)
C24 0.037(4) 0.054(4) 0.058(4) 0.017(3) 0.013(3) -0.007(3)
C25 0.036(4) 0.032(3) 0.066(4) -0.002(3) 0.013(3) 0.002(3)
C26 0.038(4) 0.034(3) 0.064(4) 0.003(3) 0.009(3) -0.002(3)
C27 0.039(4) 0.035(3) 0.065(4) 0.000(3) 0.010(3) -0.001(3)
C28 0.042(4) 0.045(4) 0.044(4) 0.006(3) 0.005(3) -0.010(3)
C29 0.034(4) 0.042(4) 0.071(4) -0.009(3) 0.016(3) 0.000(3)
C30 0.042(4) 0.034(3) 0.055(4) -0.005(3) 0.012(3) -0.013(3)
C31 0.037(4) 0.038(3) 0.034(3) -0.007(2) 0.012(3) -0.004(3)
C32 0.033(4) 0.043(3) 0.038(3) -0.014(3) 0.014(3) -0.009(3)
C33 0.030(3) 0.048(3) 0.033(3) -0.008(2) 0.011(2) -0.009(3)
C34 0.030(3) 0.045(3) 0.024(3) -0.005(2) 0.006(3) -0.012(3)
C35 0.033(4) 0.047(3) 0.032(3) -0.007(3) 0.012(3) -0.006(3)
C36 0.028(3) 0.048(3) 0.024(3) 0.000(2) 0.002(2) -0.006(3)
C37 0.035(4) 0.044(3) 0.021(3) 0.001(2) 0.006(2) -0.001(3)
C38 0.024(3) 0.046(3) 0.027(3) 0.002(2) 0.005(2) -0.004(2)
C39 0.025(3) 0.045(3) 0.026(3) 0.003(2) 0.005(2) -0.006(2)
C40 0.030(3) 0.043(3) 0.022(3) 0.004(2) 0.000(2) -0.001(3)
C41 0.033(3) 0.046(3) 0.029(3) 0.000(2) 0.009(2) -0.008(3)
C42 0.029(3) 0.040(3) 0.032(3) 0.000(2) 0.005(2) -0.001(2)
C43 0.031(4) 0.043(3) 0.028(3) -0.009(3) 0.012(3) -0.005(3)
C44 0.025(3) 0.042(3) 0.030(3) -0.002(2) 0.006(2) -0.001(2)
C45 0.035(3) 0.040(3) 0.030(3) -0.003(2) 0.012(2) -0.001(3)
C46 0.032(3) 0.038(3) 0.026(3) -0.004(2) 0.008(2) 0.004(2)
C47 0.035(4) 0.043(3) 0.026(3) -0.005(2) 0.011(2) -0.001(3)
C48 0.032(3) 0.042(3) 0.030(3) -0.002(2) 0.007(2) -0.001(3)
C49 0.032(3) 0.039(3) 0.025(3) -0.005(2) 0.002(2) -0.002(3)
C50 0.032(3) 0.036(3) 0.026(3) -0.005(2) 0.003(2) -0.003(2)
C51 0.031(3) 0.036(3) 0.026(3) -0.004(2) 0.008(2) -0.005(2)
C52 0.026(3) 0.043(3) 0.024(3) 0.002(2) 0.005(2) -0.002(2)
C53 0.026(3) 0.044(3) 0.029(3) -0.007(2) -0.001(2) 0.000(3)
C54 0.024(3) 0.039(3) 0.030(3) 0.000(2) 0.009(2) 0.000(2)
C55 0.020(3) 0.047(3) 0.026(3) 0.000(2) 0.005(2) 0.000(2)
C56 0.023(3) 0.040(3) 0.030(3) 0.003(2) 0.008(2) 0.003(2)
C57 0.025(3) 0.043(3) 0.028(3) 0.003(2) 0.008(2) 0.002(2)
C58 0.022(3) 0.047(3) 0.026(3) -0.001(2) 0.008(2) -0.004(3)
C59 0.031(3) 0.040(3) 0.025(3) 0.001(2) 0.007(2) 0.004(3)
C60 0.031(3) 0.035(3) 0.028(3) 0.000(2) 0.005(2) 0.000(2)
C61 0.028(3) 0.039(3) 0.033(3) 0.008(2) 0.006(2) 0.005(2)
C62 0.029(3) 0.039(3) 0.025(3) 0.003(2) 0.007(2) 0.005(2)
C63 0.031(3) 0.043(3) 0.027(3) 0.000(2) 0.006(2) 0.005(3)
C64 0.030(3) 0.038(3) 0.025(3) 0.002(2) 0.006(2) 0.005(3)
C65 0.032(4) 0.041(3) 0.037(3) 0.010(2) 0.004(3) 0.005(3)
C66 0.034(3) 0.037(3) 0.028(3) 0.000(2) 0.004(2) -0.001(3)
C67 0.034(4) 0.038(3) 0.029(3) 0.006(2) 0.004(3) 0.006(3)
C68 0.034(3) 0.032(3) 0.034(3) 0.004(2) 0.005(2) 0.002(2)
C69 0.037(4) 0.036(3) 0.036(3) 0.003(2) 0.006(3) 0.002(3)
C70 0.033(4) 0.034(3) 0.029(3) -0.002(2) 0.004(3) 0.002(2)
C71 0.035(4) 0.051(4) 0.033(3) 0.014(3) 0.007(3) 0.005(3)
C72 0.036(4) 0.034(3) 0.031(3) 0.002(2) 0.001(2) -0.007(3)
C73 0.032(4) 0.047(4) 0.033(3) 0.015(3) 0.006(3) -0.004(3)
C74 0.030(3) 0.043(3) 0.031(3) 0.007(2) 0.004(2) -0.003(3)
C75 0.026(3) 0.039(3) 0.031(3) 0.004(2) 0.002(2) -0.003(2)
C76 0.025(3) 0.043(3) 0.031(3) 0.008(3) -0.002(2) -0.003(3)
C77 0.034(3) 0.047(3) 0.024(3) 0.005(2) 0.006(2) -0.001(3)
C78 0.027(3) 0.041(3) 0.026(3) 0.004(2) 0.001(2) 0.003(2)
C79 0.036(4) 0.052(4) 0.029(3) 0.001(3) 0.012(3) -0.007(3)
C80 0.023(3) 0.049(3) 0.025(3) 0.002(2) 0.007(2) -0.002(2)
C81 0.026(3) 0.046(3) 0.028(3) -0.001(2) 0.008(2) -0.003(3)
C82 0.027(3) 0.044(3) 0.026(3) 0.002(2) 0.003(2) -0.005(2)
C83 0.039(4) 0.049(4) 0.029(3) -0.003(3) 0.013(3) -0.010(3)
C84 0.034(3) 0.038(3) 0.030(3) 0.003(2) 0.005(2) 0.000(3)
C85 0.035(3) 0.039(3) 0.032(3) 0.003(2) 0.005(2) -0.004(3)
C86 0.025(3) 0.037(3) 0.034(3) 0.001(2) 0.001(2) 0.000(2)
C87 0.029(3) 0.038(3) 0.031(3) 0.002(2) 0.005(2) 0.001(2)
C88 0.033(3) 0.035(3) 0.030(3) 0.003(2) 0.008(2) 0.001(2)
C89 0.032(3) 0.037(3) 0.036(3) -0.001(2) 0.004(2) 0.001(3)
C90 0.032(3) 0.042(3) 0.033(3) 0.007(2) 0.006(2) 0.002(3)
C91 0.030(3) 0.035(3) 0.033(3) 0.000(2) 0.005(2) -0.001(2)
C92 0.033(3) 0.037(3) 0.029(3) -0.001(2) 0.002(2) 0.002(2)
C93 0.028(3) 0.037(3) 0.037(3) 0.006(2) 0.008(2) 0.002(2)
C94 0.038(4) 0.050(4) 0.030(3) 0.002(3) 0.009(3) 0.012(3)
C95 0.033(4) 0.043(3) 0.042(3) 0.001(3) 0.017(3) -0.007(3)
C96 0.027(3) 0.038(3) 0.037(3) -0.001(2) 0.003(2) 0.000(2)
C97 0.032(3) 0.046(3) 0.025(3) -0.003(2) 0.004(2) -0.002(3)
C98 0.025(3) 0.039(3) 0.033(3) 0.004(2) 0.010(2) -0.003(2)
C99 0.027(3) 0.045(3) 0.034(3) -0.006(2) 0.006(2) 0.000(3)
C100 0.032(4) 0.059(4) 0.028(3) -0.001(3) 0.001(2) 0.015(3)
C101 0.044(4) 0.038(3) 0.039(3) 0.004(3) 0.014(3) 0.005(3)
C102 0.031(3) 0.040(3) 0.038(3) -0.005(2) 0.012(3) -0.008(3)
C103 0.030(3) 0.039(3) 0.030(3) 0.004(2) 0.004(2) 0.002(2)
C104 0.040(4) 0.037(3) 0.044(3) 0.001(3) 0.011(3) 0.002(3)
C105 0.039(4) 0.045(3) 0.045(3) -0.006(3) 0.007(3) -0.006(3)
C106 0.032(3) 0.039(3) 0.031(3) 0.001(2) 0.012(2) 0.004(3)
C107 0.042(4) 0.050(4) 0.057(4) -0.012(3) 0.018(3) -0.007(3)
C108 0.046(4) 0.049(4) 0.050(4) 0.010(3) 0.019(3) -0.007(3)

loop_
_atom_type_symbol
_atom_type_description
_atom_type_scat_dispersion_real
_atom_type_scat_dispersion_imag
_atom_type_scat_source
Cl Cl 0.1484 0.1585 'International Tables Vol C Tables 4.2.6.8 and 6.1.1.4'
O O 0.0106 0.0060 'International Tables Vol C Tables 4.2.6.8 and 6.1.1.4'
N N 0.0061 0.0033 'International Tables Vol C Tables 4.2.6.8 and 6.1.1.4'
C C 0.0033 0.0016 'International Tables Vol C Tables 4.2.6.8 and 6.1.1.4'
H H 0.0000 0.0000 'International Tables Vol C Tables 4.2.6.8 and 6.1.1.4'

loop_
_geom_angle_atom_site_label_1
_geom_angle_atom_site_label_2
_geom_angle_atom_site_label_3
_geom_angle
_geom_angle_site_symmetry_1
_geom_angle_site_symmetry_3
O47W O1W O43W 158(2) . 3
O49W O5W O22W 61(2) . .
O30W O10W O49W 159(3) . .
O28W O12W O27W 144.6(11) . .
O49W O22W O46W 176(3) . .
O49W O22W O5W 30.1(11) . .
O46W O22W O5W 153(2) . .
O13W O26W O27W 169.9(15) . .
O12W O27W O26W 116.5(10) . .
O50W O31W O33W 14(3) . 1_545
O50W O33W O31W 9.9(18) 1_565 1_565
O34W O43W O1W 135.9(19) . 3
O8W O46W O22W 126(3) . .
O5W O49W O22W 89(3) . .
O5W O49W O10W 126(3) . .
O22W O49W O10W 137(2) . .
O31W O50W O33W 156(4) . 1_545
C1 N1 C41 123.4(5) . .
C1 N1 C2 112.3(4) . .
C41 N1 C2 123.1(4) . .
C1 N2 C5 122.5(5) . .
C1 N2 C3 111.9(4) . .
C5 N2 C3 123.4(5) . .
C4 N3 C2 111.1(4) . .
C4 N3 C42 121.0(4) . .
C2 N3 C42 122.2(4) . .
C4 N4 C3 112.1(4) . .
C4 N4 C6 123.2(5) . .
C3 N4 C6 124.2(5) . .
C7 N5 C5 121.5(5) . .
C7 N5 C8 111.2(4) . .
C5 N5 C8 121.8(5) . .
C7 N6 C9 112.3(4) . .
C7 N6 C11 122.7(5) . .
C9 N6 C11 121.8(4) . .
C10 N7 C8 112.7(5) . .
C10 N7 C6 123.0(5) . .
C8 N7 C6 124.3(5) . .
C10 N8 C12 123.2(5) . .
C10 N8 C9 111.9(5) . .
C12 N8 C9 123.5(4) . .
C13 N9 C11 123.3(5) . .
C13 N9 C14 112.6(5) . .
C11 N9 C14 123.7(5) . .
C13 N10 C17 121.3(5) . .
C13 N10 C15 111.6(5) . .
C17 N10 C15 122.2(5) . .
C16 N11 C14 111.5(5) . .
C16 N11 C12 121.3(5) . .
C14 N11 C12 122.9(5) . .
C16 N12 C15 112.2(5) . .
C16 N12 C18 122.3(5) . .
C15 N12 C18 121.6(5) . .
C19 N13 C17 124.0(5) . .
C19 N13 C20 111.7(5) . .
C17 N13 C20 123.9(5) . .
C19 N14 C23 122.5(5) . .
C19 N14 C21 112.1(5) . .
C23 N14 C21 122.8(5) . .
C22 N15 C18 120.3(5) . .
C22 N15 C20 110.3(5) . .
C18 N15 C20 122.0(5) . .
C22 N16 C21 112.4(5) . .
C22 N16 C24 122.4(5) . .
C21 N16 C24 124.4(5) . .
C25 N17 C26 111.6(5) . .
C25 N17 C23 123.3(5) . .
C26 N17 C23 120.9(5) . .
C25 N18 C29 124.1(5) . .
C25 N18 C27 112.5(5) . .
C29 N18 C27 123.3(5) . .
C28 N19 C26 113.1(5) . .
C28 N19 C24 122.5(5) . .
C26 N19 C24 122.6(5) . .
C28 N20 C27 112.5(5) . .
C28 N20 C30 121.6(5) . .
C27 N20 C30 123.9(5) . .
C31 N21 C32 111.9(5) . .
C31 N21 C29 121.7(5) . .
C32 N21 C29 124.1(5) . .
C31 N22 C35 123.0(5) . .
C31 N22 C33 110.9(5) . .
C35 N22 C33 122.5(5) . .
C34 N23 C32 112.2(5) . .
C34 N23 C30 122.1(5) . .
C32 N23 C30 125.6(5) . .
C34 N24 C36 122.1(5) . .
C34 N24 C33 111.0(5) . .
C36 N24 C33 123.2(4) . .
C37 N25 C35 123.0(5) . .
C37 N25 C38 112.0(5) . .
C35 N25 C38 123.4(4) . .
C37 N26 C39 112.0(4) . .
C37 N26 C41 122.9(5) . .
C39 N26 C41 122.8(5) . .
C40 N27 C38 111.0(4) . .
C40 N27 C36 121.1(4) . .
C38 N27 C36 120.3(4) . .
C40 N28 C39 111.6(4) . .
C40 N28 C42 121.5(4) . .
C39 N28 C42 120.4(4) . .
C43 N29 C45 112.2(4) . .
C43 N29 C83 122.1(4) . .
C45 N29 C83 123.1(5) . .
C43 N30 C47 122.3(4) . .
C43 N30 C44 112.7(4) . .
C47 N30 C44 124.2(4) . .
C46 N31 C84 122.0(4) . .
C46 N31 C45 112.3(4) . .
C84 N31 C45 122.9(4) . .
C46 N32 C48 121.4(4) . .
C46 N32 C44 112.5(4) . .
C48 N32 C44 123.6(4) . .
C49 N33 C50 111.7(4) . .
C49 N33 C47 121.6(4) . .
C50 N33 C47 122.5(4) . .
C49 N34 C53 123.0(4) . .
C49 N34 C51 112.2(4) . .
C53 N34 C51 124.4(4) . .
C52 N35 C50 113.0(4) . .
C52 N35 C48 122.6(4) . .
C50 N35 C48 122.3(4) . .
C52 N36 C54 122.5(4) . .
C52 N36 C51 111.7(4) . .
C54 N36 C51 124.9(4) . .
C55 N37 C53 121.3(4) . .
C55 N37 C56 112.2(4) . .
C53 N37 C56 123.0(4) . .
C55 N38 C59 122.4(4) . .
C55 N38 C57 111.7(4) . .
C59 N38 C57 124.9(4) . .
C58 N39 C54 123.0(4) . .
C58 N39 C56 111.3(4) . .
C54 N39 C56 125.7(4) . .
C58 N40 C60 119.3(4) . .
C58 N40 C57 109.6(4) . .
C60 N40 C57 122.1(4) . .
C61 N41 C59 121.6(4) . .
C61 N41 C62 112.1(4) . .
C59 N41 C62 120.8(4) . .
C61 N42 C65 123.8(4) . .
C61 N42 C63 113.1(4) . .
C65 N42 C63 122.9(4) . .
C64 N43 C62 112.0(4) . .
C64 N43 C60 122.2(4) . .
C62 N43 C60 120.7(4) . .
C64 N44 C66 121.6(4) . .
C64 N44 C63 111.3(4) . .
C66 N44 C63 120.3(4) . .
C67 N45 C68 112.1(4) . .
C67 N45 C65 121.6(4) . .
C68 N45 C65 122.7(4) . .
C67 N46 C69 112.4(4) . .
C67 N46 C71 121.4(4) . .
C69 N46 C71 124.1(5) . .
C70 N47 C68 112.5(4) . .
C70 N47 C66 122.4(4) . .
C68 N47 C66 124.2(4) . .
C70 N48 C69 112.9(4) . .
C70 N48 C72 122.9(4) . .
C69 N48 C72 124.2(4) . .
C73 N49 C74 112.8(5) . .
C73 N49 C71 123.2(5) . .
C74 N49 C71 123.6(5) . .
C73 N50 C77 122.1(4) . .
C73 N50 C75 111.2(5) . .
C77 N50 C75 122.5(4) . .
C76 N51 C72 122.7(4) . .
C76 N51 C74 111.5(4) . .
C72 N51 C74 124.3(4) . .
C76 N52 C78 122.5(4) . .
C76 N52 C75 112.1(4) . .
C78 N52 C75 123.7(4) . .
C79 N53 C77 122.7(4) . .
C79 N53 C80 111.5(5) . .
C77 N53 C80 123.8(4) . .
C79 N54 C81 113.0(5) . .
C79 N54 C83 122.0(5) . .
C81 N54 C83 123.6(5) . .
C82 N55 C80 111.5(4) . .
C82 N55 C78 122.8(4) . .
C80 N55 C78 122.7(4) . .
C82 N56 C84 121.7(4) . .
C82 N56 C81 111.8(4) . .
C84 N56 C81 122.2(4) . .
C88 N59 H59D 109.5 . .
C88 N59 H59E 109.5 . .
H59D N59 H59E 109.5 . .
C88 N59 H59F 109.5 . .
H59D N59 H59F 109.5 . .
H59E N59 H59F 109.5 . .
C100 N62 H62D 109.5 . .
C100 N62 H62E 109.5 . .
H62D N62 H62E 109.5 . .
C100 N62 H62F 109.5 . .
H62D N62 H62F 109.5 . .
H62E N62 H62F 109.5 . .
O1 C1 N1 125.6(5) . .
O1 C1 N2 126.0(5) . .
N1 C1 N2 108.4(5) . .
N1 C2 N3 115.4(5) . .
N1 C2 C3 103.3(4) . .
N3 C2 C3 102.4(4) . .
N1 C2 H2 111.7 . .
N3 C2 H2 111.7 . .
C3 C2 H2 111.7 . .
N4 C3 N2 115.6(4) . .
N4 C3 C2 103.6(4) . .
N2 C3 C2 102.3(4) . .
N4 C3 H3 111.6 . .
N2 C3 H3 111.6 . .
C2 C3 H3 111.6 . .
O2 C4 N4 125.4(5) . .
O2 C4 N3 126.2(5) . .
N4 C4 N3 108.4(5) . .
N2 C5 N5 113.0(4) . .
N2 C5 H5A 109.0 . .
N5 C5 H5A 109.0 . .
N2 C5 H5B 109.0 . .
N5 C5 H5B 109.0 . .
H5A C5 H5B 107.8 . .
N7 C6 N4 114.4(5) . .
N7 C6 H6A 108.7 . .
N4 C6 H6A 108.7 . .
N7 C6 H6B 108.7 . .
N4 C6 H6B 108.7 . .
H6A C6 H6B 107.6 . .
O3 C7 N6 125.3(5) . .
O3 C7 N5 126.2(5) . .
N6 C7 N5 108.4(5) . .
N7 C8 N5 115.3(4) . .
N7 C8 C9 103.9(4) . .
N5 C8 C9 102.5(4) . .
N7 C8 H8 111.5 . .
N5 C8 H8 111.5 . .
C9 C8 H8 111.5 . .
N6 C9 N8 115.3(5) . .
N6 C9 C8 104.0(4) . .
N8 C9 C8 103.1(4) . .
N6 C9 H9 111.3 . .
N8 C9 H9 111.3 . .
C8 C9 H9 111.3 . .
O4 C10 N8 125.5(5) . .
O4 C10 N7 126.9(5) . .
N8 C10 N7 107.5(5) . .
N9 C11 N6 113.4(4) . .
N9 C11 H11A 108.9 . .
N6 C11 H11A 108.9 . .
N9 C11 H11B 108.9 . .
N6 C11 H11B 108.9 . .
H11A C11 H11B 107.7 . .
N8 C12 N11 113.8(4) . .
N8 C12 H12A 108.8 . .
N11 C12 H12A 108.8 . .
N8 C12 H12B 108.8 . .
N11 C12 H12B 108.8 . .
H12A C12 H12B 107.7 . .
O5 C13 N9 126.1(5) . .
O5 C13 N10 125.3(5) . .
N9 C13 N10 108.6(5) . .
N11 C14 N9 115.6(4) . .
N11 C14 C15 103.9(5) . .
N9 C14 C15 102.7(5) . .
N11 C14 H14 111.3 . .
N9 C14 H14 111.3 . .
C15 C14 H14 111.3 . .
N12 C15 N10 114.5(5) . .
N12 C15 C14 103.6(4) . .
N10 C15 C14 103.7(5) . .
N12 C15 H15 111.5 . .
N10 C15 H15 111.5 . .
C14 C15 H15 111.5 . .
O6 C16 N12 126.7(6) . .
O6 C16 N11 125.1(6) . .
N12 C16 N11 108.2(5) . .
N13 C17 N10 114.6(5) . .
N13 C17 H17A 108.6 . .
N10 C17 H17A 108.6 . .
N13 C17 H17B 108.6 . .
N10 C17 H17B 108.6 . .
H17A C17 H17B 107.6 . .
N12 C18 N15 113.5(5) . .
N12 C18 H18A 108.9 . .
N15 C18 H18A 108.9 . .
N12 C18 H18B 108.9 . .
N15 C18 H18B 108.9 . .
H18A C18 H18B 107.7 . .
O7 C19 N14 126.4(6) . .
O7 C19 N13 124.8(6) . .
N14 C19 N13 108.8(5) . .
N13 C20 N15 115.3(5) . .
N13 C20 C21 103.5(5) . .
N15 C20 C21 103.5(5) . .
N13 C20 H20 111.3 . .
N15 C20 H20 111.3 . .
C21 C20 H20 111.3 . .
N16 C21 N14 114.9(5) . .
N16 C21 C20 103.5(5) . .
N14 C21 C20 102.6(5) . .
N16 C21 H21 111.7 . .
N14 C21 H21 111.7 . .
C20 C21 H21 111.7 . .
O8 C22 N16 126.3(6) . .
O8 C22 N15 125.0(6) . .
N16 C22 N15 108.7(5) . .
N17 C23 N14 115.5(5) . .
N17 C23 H23A 108.4 . .
N14 C23 H23A 108.4 . .
N17 C23 H23B 108.4 . .
N14 C23 H23B 108.4 . .
H23A C23 H23B 107.5 . .
N16 C24 N19 115.0(5) . .
N16 C24 H24A 108.5 . .
N19 C24 H24A 108.5 . .
N16 C24 H24B 108.5 . .
N19 C24 H24B 108.5 . .
H24A C24 H24B 107.5 . .
O9 C25 N18 126.4(6) . .
O9 C25 N17 124.7(6) . .
N18 C25 N17 108.8(5) . .
N19 C26 N17 115.0(5) . .
N19 C26 C27 103.7(5) . .
N17 C26 C27 103.5(5) . .
N19 C26 H26 111.4 . .
N17 C26 H26 111.4 . .
C27 C26 H26 111.4 . .
N20 C27 N18 115.7(5) . .
N20 C27 C26 103.1(5) . .
N18 C27 C26 103.2(5) . .
N20 C27 H27 111.4 . .
N18 C27 H27 111.4 . .
C26 C27 H27 111.4 . .
O10 C28 N19 126.4(6) . .
O10 C28 N20 126.5(6) . .
N19 C28 N20 107.1(6) . .
N18 C29 N21 115.9(5) . .
N18 C29 H29A 108.3 . .
N21 C29 H29A 108.3 . .
N18 C29 H29B 108.3 . .
N21 C29 H29B 108.3 . .
H29A C29 H29B 107.4 . .
N20 C30 N23 113.9(5) . .
N20 C30 H30A 108.8 . .
N23 C30 H30A 108.8 . .
N20 C30 H30B 108.8 . .
N23 C30 H30B 108.8 . .
H30A C30 H30B 107.7 . .
O11 C31 N21 126.0(6) . .
O11 C31 N22 125.1(5) . .
N21 C31 N22 108.9(5) . .
N21 C32 N23 116.4(5) . .
N21 C32 C33 103.3(4) . .
N23 C32 C33 102.8(4) . .
N21 C32 H32 111.2 . .
N23 C32 H32 111.2 . .
C33 C32 H32 111.2 . .
N24 C33 N22 114.3(4) . .
N24 C33 C32 104.1(4) . .
N22 C33 C32 103.5(5) . .
N24 C33 H33 111.5 . .
N22 C33 H33 111.5 . .
C32 C33 H33 111.5 . .
O12 C34 N23 125.3(5) . .
O12 C34 N24 126.1(5) . .
N23 C34 N24 108.6(5) . .
N22 C35 N25 113.5(4) . .
N22 C35 H35A 108.9 . .
N25 C35 H35A 108.9 . .
N22 C35 H35B 108.9 . .
N25 C35 H35B 108.9 . .
H35A C35 H35B 107.7 . .
N24 C36 N27 113.2(4) . .
N24 C36 H36A 108.9 . .
N27 C36 H36A 108.9 . .
N24 C36 H36B 108.9 . .
N27 C36 H36B 108.9 . .
H36A C36 H36B 107.7 . .
O13 C37 N25 125.7(5) . .
O13 C37 N26 125.4(5) . .
N25 C37 N26 108.8(5) . .
N27 C38 N25 114.1(4) . .
N27 C38 C39 104.6(4) . .
N25 C38 C39 103.6(4) . .
N27 C38 H38 111.3 . .
N25 C38 H38 111.3 . .
C39 C38 H38 111.3 . .
N26 C39 N28 113.5(4) . .
N26 C39 C38 103.3(4) . .
N28 C39 C38 103.2(4) . .
N26 C39 H39 112.1 . .
N28 C39 H39 112.1 . .
C38 C39 H39 112.1 . .
O14 C40 N28 125.2(5) . .
O14 C40 N27 126.3(5) . .
N28 C40 N27 108.5(5) . .
N1 C41 N26 113.4(4) . .
N1 C41 H41A 108.9 . .
N26 C41 H41A 108.9 . .
N1 C41 H41B 108.9 . .
N26 C41 H41B 108.9 . .
H41A C41 H41B 107.7 . .
N28 C42 N3 112.5(4) . .
N28 C42 H42A 109.1 . .
N3 C42 H42A 109.1 . .
N28 C42 H42B 109.1 . .
N3 C42 H42B 109.1 . .
H42A C42 H42B 107.8 . .
O15 C43 N29 126.1(5) . .
O15 C43 N30 125.6(5) . .
N29 C43 N30 108.3(5) . .
N30 C44 N32 114.9(4) . .
N30 C44 C45 102.4(4) . .
N32 C44 C45 103.0(4) . .
N30 C44 H44 111.9 . .
N32 C44 H44 111.9 . .
C45 C44 H44 111.9 . .
N29 C45 N31 114.9(4) . .
N29 C45 C44 103.9(4) . .
N31 C45 C44 103.3(4) . .
N29 C45 H45 111.4 . .
N31 C45 H45 111.4 . .
C44 C45 H45 111.4 . .
O16 C46 N31 125.8(5) . .
O16 C46 N32 125.7(5) . .
N31 C46 N32 108.5(4) . .
N30 C47 N33 115.1(4) . .
N30 C47 H47A 108.5 . .
N33 C47 H47A 108.5 . .
N30 C47 H47B 108.5 . .
N33 C47 H47B 108.5 . .
H47A C47 H47B 107.5 . .
N35 C48 N32 113.7(4) . .
N35 C48 H48A 108.8 . .
N32 C48 H48A 108.8 . .
N35 C48 H48B 108.8 . .
N32 C48 H48B 108.8 . .
H48A C48 H48B 107.7 . .
O17 C49 N34 126.1(5) . .
O17 C49 N33 125.3(5) . .
N34 C49 N33 108.6(5) . .
N35 C50 N33 115.0(4) . .
N35 C50 C51 103.2(4) . .
N33 C50 C51 104.1(4) . .
N35 C50 H50 111.3 . .
N33 C50 H50 111.3 . .
C51 C50 H50 111.3 . .
N36 C51 N34 115.7(4) . .
N36 C51 C50 103.8(4) . .
N34 C51 C50 103.0(4) . .
N36 C51 H51 111.2 . .
N34 C51 H51 111.2 . .
C50 C51 H51 111.2 . .
O18 C52 N35 126.6(5) . .
O18 C52 N36 125.8(5) . .
N35 C52 N36 107.6(4) . .
N37 C53 N34 113.7(4) . .
N37 C53 H53A 108.8 . .
N34 C53 H53A 108.8 . .
N37 C53 H53B 108.8 . .
N34 C53 H53B 108.8 . .
H53A C53 H53B 107.7 . .
N39 C54 N36 114.6(4) . .
N39 C54 H54A 108.6 . .
N36 C54 H54A 108.6 . .
N39 C54 H54B 108.6 . .
N36 C54 H54B 108.6 . .
H54A C54 H54B 107.6 . .
O19 C55 N37 126.0(5) . .
O19 C55 N38 126.0(5) . .
N37 C55 N38 108.0(4) . .
N39 C56 N37 115.8(4) . .
N39 C56 C57 103.3(4) . .
N37 C56 C57 102.2(4) . .
N39 C56 H56 111.6 . .
N37 C56 H56 111.6 . .
C57 C56 H56 111.6 . .
N38 C57 N40 114.7(4) . .
N38 C57 C56 104.2(4) . .
N40 C57 C56 103.3(4) . .
N38 C57 H57 111.4 . .
N40 C57 H57 111.4 . .
C56 C57 H57 111.4 . .
O20 C58 N40 126.3(5) . .
O20 C58 N39 124.5(5) . .
N40 C58 N39 109.2(4) . .
N41 C59 N38 113.7(4) . .
N41 C59 H59A 108.8 . .
N38 C59 H59A 108.8 . .
N41 C59 H59B 108.8 . .
N38 C59 H59B 108.8 . .
H59A C59 H59B 107.7 . .
N43 C60 N40 112.8(4) . .
N43 C60 H60A 109.0 . .
N40 C60 H60A 109.0 . .
N43 C60 H60B 109.0 . .
N40 C60 H60B 109.0 . .
H60A C60 H60B 107.8 . .
O21 C61 N42 125.3(5) . .
O21 C61 N41 126.5(5) . .
N42 C61 N41 108.1(4) . .
N43 C62 N41 114.1(4) . .
N43 C62 C63 104.1(4) . .
N41 C62 C63 104.0(4) . .
N43 C62 H62 111.4 . .
N41 C62 H62 111.4 . .
C63 C62 H62 111.4 . .
N42 C63 N44 114.0(4) . .
N42 C63 C62 102.5(4) . .
N44 C63 C62 103.7(4) . .
N42 C63 H63 112.0 . .
N44 C63 H63 112.0 . .
C62 C63 H63 112.0 . .
O22 C64 N43 125.9(5) . .
O22 C64 N44 125.5(5) . .
N43 C64 N44 108.5(4) . .
N42 C65 N45 113.2(4) . .
N42 C65 H65A 108.9 . .
N45 C65 H65A 108.9 . .
N42 C65 H65B 108.9 . .
N45 C65 H65B 108.9 . .
H65A C65 H65B 107.7 . .
N47 C66 N44 114.3(4) . .
N47 C66 H66A 108.7 . .
N44 C66 H66A 108.7 . .
N47 C66 H66B 108.7 . .
N44 C66 H66B 108.7 . .
H66A C66 H66B 107.6 . .
O23 C67 N46 125.8(5) . .
O23 C67 N45 125.7(5) . .
N46 C67 N45 108.5(5) . .
N45 C68 N47 114.9(4) . .
N45 C68 C69 103.4(4) . .
N47 C68 C69 103.2(4) . .
N45 C68 H68 111.6 . .
N47 C68 H68 111.6 . .
C69 C68 H68 111.6 . .
N48 C69 N46 116.8(5) . .
N48 C69 C68 103.1(4) . .
N46 C69 C68 102.8(4) . .
N48 C69 H69 111.2 . .
N46 C69 H69 111.2 . .
C68 C69 H69 111.2 . .
O24 C70 N48 126.0(5) . .
O24 C70 N47 126.3(5) . .
N48 C70 N47 107.7(4) . .
N46 C71 N49 114.1(4) . .
N46 C71 H71A 108.7 . .
N49 C71 H71A 108.7 . .
N46 C71 H71B 108.7 . .
N49 C71 H71B 108.7 . .
H71A C71 H71B 107.6 . .
N51 C72 N48 114.0(4) . .
N51 C72 H72A 108.7 . .
N48 C72 H72A 108.7 . .
N51 C72 H72B 108.7 . .
N48 C72 H72B 108.7 . .
H72A C72 H72B 107.6 . .
O25 C73 N49 126.2(5) . .
O25 C73 N50 125.1(6) . .
N49 C73 N50 108.7(5) . .
N49 C74 N51 114.9(4) . .
N49 C74 C75 103.1(4) . .
N51 C74 C75 103.6(4) . .
N49 C74 H74 111.5 . .
N51 C74 H74 111.5 . .
C75 C74 H74 111.5 . .
N52 C75 N50 113.6(4) . .
N52 C75 C74 103.7(4) . .
N50 C75 C74 103.9(4) . .
N52 C75 H75 111.7 . .
N50 C75 H75 111.7 . .
C74 C75 H75 111.7 . .
O26 C76 N52 125.9(5) . .
O26 C76 N51 125.4(5) . .
N52 C76 N51 108.7(4) . .
N53 C77 N50 114.5(4) . .
N53 C77 H77A 108.6 . .
N50 C77 H77A 108.6 . .
N53 C77 H77B 108.6 . .
N50 C77 H77B 108.6 . .
H77A C77 H77B 107.6 . .
N52 C78 N55 113.8(4) . .
N52 C78 H78A 108.8 . .
N55 C78 H78A 108.8 . .
N52 C78 H78B 108.8 . .
N55 C78 H78B 108.8 . .
H78A C78 H78B 107.7 . .
O27 C79 N54 126.3(5) . .
O27 C79 N53 125.5(5) . .
N54 C79 N53 108.1(5) . .
N55 C80 N53 114.5(4) . .
N55 C80 C81 104.3(4) . .
N53 C80 C81 103.5(4) . .
N55 C80 H80 111.3 . .
N53 C80 H80 111.3 . .
C81 C80 H80 111.3 . .
N54 C81 N56 115.0(4) . .
N54 C81 C80 103.3(4) . .
N56 C81 C80 103.2(4) . .
N54 C81 H81 111.6 . .
N56 C81 H81 111.6 . .
C80 C81 H81 111.6 . .
O28 C82 N56 125.7(5) . .
O28 C82 N55 125.6(5) . .
N56 C82 N55 108.7(4) . .
N54 C83 N29 114.0(4) . .
N54 C83 H83A 108.7 . .
N29 C83 H83A 108.7 . .
N54 C83 H83B 108.7 . .
N29 C83 H83B 108.7 . .
H83A C83 H83B 107.6 . .
N56 C84 N31 114.1(4) . .
N56 C84 H84A 108.7 . .
N31 C84 H84A 108.7 . .
N56 C84 H84B 108.7 . .
N31 C84 H84B 108.7 . .
H84A C84 H84B 107.6 . .
C103 C85 C86 110.2(4) . .
C103 C85 H85A 109.6 . .
C86 C85 H85A 109.6 . .
C103 C85 H85B 109.6 . .
C86 C85 H85B 109.6 . .
H85A C85 H85B 108.1 . .
C104 C86 C93 109.6(5) . .
C104 C86 C87 110.9(5) . .
C93 C86 C87 108.9(4) . .
C104 C86 C85 110.5(4) . .
C93 C86 C85 108.2(4) . .
C87 C86 C85 108.8(4) . .
C88 C87 C86 110.1(4) . .
C88 C87 H87A 109.6 . .
C86 C87 H87A 109.6 . .
C88 C87 H87B 109.6 . .
C86 C87 H87B 109.6 . .
H87A C87 H87B 108.1 . .
N59 C88 C87 110.5(4) . .
N59 C88 C92 109.6(4) . .
C87 C88 C92 109.4(5) . .
N59 C88 C89 107.3(4) . .
C87 C88 C89 110.2(4) . .
C92 C88 C89 109.9(4) . .
C103 C89 C88 108.7(4) . .
C103 C89 H89A 110.0 . .
C88 C89 H89A 110.0 . .
C103 C89 H89B 110.0 . .
C88 C89 H89B 110.0 . .
H89A C89 H89B 108.3 . .
C91 C90 C103 110.5(4) . .
C91 C90 H90A 109.5 . .
C103 C90 H90A 109.5 . .
C91 C90 H90B 109.5 . .
C103 C90 H90B 109.5 . .
H90A C90 H90B 108.1 . .
C93 C91 C105 108.3(5) . .
C93 C91 C90 109.4(4) . .
C105 C91 C90 111.8(5) . .
C93 C91 C92 108.5(4) . .
C105 C91 C92 110.9(4) . .
C90 C91 C92 107.8(4) . .
C88 C92 C91 109.7(4) . .
C88 C92 H92A 109.7 . .
C91 C92 H92A 109.7 . .
C88 C92 H92B 109.7 . .
C91 C92 H92B 109.7 . .
H92A C92 H92B 108.2 . .
C91 C93 C86 111.4(4) . .
C91 C93 H93A 109.3 . .
C86 C93 H93A 109.3 . .
C91 C93 H93B 109.3 . .
C86 C93 H93B 109.3 . .
H93A C93 H93B 108.0 . .
C106 C94 C100 108.6(4) . .
C106 C94 H94A 110.0 . .
C100 C94 H94A 110.0 . .
C106 C94 H94B 110.0 . .
C100 C94 H94B 110.0 . .
H94A C94 H94B 108.3 . .
C106 C95 C102 111.0(5) . .
C106 C95 H95A 109.4 . .
C102 C95 H95A 109.4 . .
C106 C95 H95B 109.4 . .
C102 C95 H95B 109.4 . .
H95A C95 H95B 108.0 . .
C98 C96 C106 110.0(4) . .
C98 C96 H96A 109.7 . .
C106 C96 H96A 109.7 . .
C98 C96 H96B 109.7 . .
C106 C96 H96B 109.7 . .
H96A C96 H96B 108.2 . .
C98 C97 C102 111.9(4) . .
C98 C97 H97A 109.2 . .
C102 C97 H97A 109.2 . .
C98 C97 H97B 109.2 . .
C102 C97 H97B 109.2 . .
H97A C97 H97B 107.9 . .
C97 C98 C108 109.3(5) . .
C97 C98 C99 109.4(5) . .
C108 C98 C99 110.6(5) . .
C97 C98 C96 108.9(4) . .
C108 C98 C96 110.5(5) . .
C99 C98 C96 108.2(4) . .
C100 C99 C98 109.9(4) . .
C100 C99 H99A 109.7 . .
C98 C99 H99A 109.7 . .
C100 C99 H99B 109.7 . .
C98 C99 H99B 109.7 . .
H99A C99 H99B 108.2 . .
C99 C100 C101 110.3(4) . .
C99 C100 N62 109.7(5) . .
C101 C100 N62 109.7(5) . .
C99 C100 C94 109.4(5) . .
C101 C100 C94 110.2(5) . .
N62 C100 C94 107.4(4) . .
C100 C101 C102 109.7(5) . .
C100 C101 H10A 109.7 . .
C102 C101 H10A 109.7 . .
C100 C101 H10B 109.7 . .
C102 C101 H10B 109.7 . .
H10A C101 H10B 108.2 . .
C107 C102 C97 109.1(5) . .
C107 C102 C95 112.8(5) . .
C97 C102 C95 108.6(5) . .
C107 C102 C101 110.2(5) . .
C97 C102 C101 108.8(4) . .
C95 C102 C101 107.4(4) . .
C89 C103 C85 109.7(4) . .
C89 C103 C90 109.5(4) . .
C85 C103 C90 109.5(5) . .
C89 C103 H103 109.4 . .
C85 C103 H103 109.4 . .
C90 C103 H103 109.4 . .
C86 C104 H10C 109.5 . .
C86 C104 H10D 109.5 . .
H10C C104 H10D 109.5 . .
C86 C104 H10E 109.5 . .
H10C C104 H10E 109.5 . .
H10D C104 H10E 109.5 . .
C91 C105 H10F 109.5 . .
C91 C105 H10G 109.5 . .
H10F C105 H10G 109.5 . .
C91 C105 H10H 109.5 . .
H10F C105 H10H 109.5 . .
H10G C105 H10H 109.5 . .
C95 C106 C94 111.0(5) . .
C95 C106 C96 109.4(4) . .
C94 C106 C96 107.6(5) . .
C95 C106 H106 109.6 . .
C94 C106 H106 109.6 . .
C96 C106 H106 109.6 . .
C102 C107 H10I 109.5 . .
C102 C107 H10J 109.5 . .
H10I C107 H10J 109.5 . .
C102 C107 H10K 109.5 . .
H10I C107 H10K 109.5 . .
H10J C107 H10K 109.5 . .
C98 C108 H10L 109.5 . .
C98 C108 H10M 109.5 . .
H10L C108 H10M 109.5 . .
C98 C108 H10N 109.5 . .
H10L C108 H10N 109.5 . .
H10M C108 H10N 109.5 . .

loop_
_geom_bond_atom_site_label_1
_geom_bond_atom_site_label_2
_geom_bond_distance
_geom_bond_site_symmetry_2
Cl1 O51W 0.780(17) .
O1 C1 1.231(6) .
O2 C4 1.231(7) .
O3 C7 1.235(6) .
O4 C10 1.218(7) .
O5 C13 1.222(6) .
O6 C16 1.218(7) .
O7 C19 1.234(7) .
O8 C22 1.217(7) .
O9 C25 1.239(7) .
O10 C28 1.214(7) .
O11 C31 1.229(7) .
O12 C34 1.217(6) .
O13 C37 1.232(7) .
O14 C40 1.221(6) .
O15 C43 1.221(7) .
O16 C46 1.215(6) .
O17 C49 1.230(6) .
O18 C52 1.220(6) .
O19 C55 1.221(6) .
O20 C58 1.231(6) .
O21 C61 1.225(6) .
O22 C64 1.222(6) .
O23 C67 1.225(6) .
O24 C70 1.222(6) .
O25 C73 1.223(7) .
O26 C76 1.224(6) .
O27 C79 1.235(7) .
O28 C82 1.218(6) .
O1W O47W 0.85(2) .
O1W O43W 1.76(3) 3
O3W O29W 1.047(13) .
O5W O49W 0.683(18) .
O5W O22W 1.36(2) .
O7W O32W 0.983(17) .
O8W O46W 1.00(3) .
O10W O30W 0.76(2) .
O10W O49W 1.73(3) .
O11W O39W 0.55(2) .
O12W O28W 1.280(18) .
O12W O27W 1.561(17) .
O13W O26W 0.967(14) .
O17W O44W 0.829(17) .
O18W O19W 0.766(15) .
O20W O36W 0.758(12) .
O22W O49W 1.19(3) .
O22W O46W 1.26(4) .
O23W O38W 0.670(17) .
O25W O35W 0.564(17) .
O26W O27W 1.72(2) .
O31W O50W 0.76(3) .
O31W O33W 1.77(2) 1_545
O33W O50W 1.06(3) 1_565
O33W O31W 1.77(2) 1_565
O34W O43W 1.18(2) .
O37W O42W 0.948(15) .
O40W O45W 1.20(2) .
O43W O1W 1.76(3) 3
O50W O33W 1.06(3) 1_545
N1 C1 1.368(7) .
N1 C41 1.444(7) .
N1 C2 1.445(7) .
N2 C1 1.368(7) .
N2 C5 1.447(7) .
N2 C3 1.456(7) .
N3 C4 1.373(7) .
N3 C2 1.448(7) .
N3 C42 1.467(7) .
N4 C4 1.368(7) .
N4 C3 1.429(7) .
N4 C6 1.452(7) .
N5 C7 1.366(7) .
N5 C5 1.453(7) .
N5 C8 1.461(7) .
N6 C7 1.360(7) .
N6 C9 1.432(7) .
N6 C11 1.461(7) .
N7 C10 1.382(7) .
N7 C8 1.438(7) .
N7 C6 1.448(7) .
N8 C10 1.378(7) .
N8 C12 1.434(7) .
N8 C9 1.463(7) .
N9 C13 1.366(7) .
N9 C11 1.449(7) .
N9 C14 1.451(7) .
N10 C13 1.368(7) .
N10 C17 1.450(8) .
N10 C15 1.455(7) .
N11 C16 1.400(8) .
N11 C14 1.437(7) .
N11 C12 1.455(8) .
N12 C16 1.367(8) .
N12 C15 1.446(7) .
N12 C18 1.451(8) .
N13 C19 1.372(8) .
N13 C17 1.440(8) .
N13 C20 1.449(7) .
N14 C19 1.344(8) .
N14 C23 1.460(8) .
N14 C21 1.464(7) .
N15 C22 1.383(8) .
N15 C18 1.455(8) .
N15 C20 1.458(7) .
N16 C22 1.359(8) .
N16 C21 1.441(7) .
N16 C24 1.446(8) .
N17 C25 1.374(8) .
N17 C26 1.448(8) .
N17 C23 1.452(8) .
N18 C25 1.355(8) .
N18 C29 1.433(8) .
N18 C27 1.446(8) .
N19 C28 1.370(8) .
N19 C26 1.434(8) .
N19 C24 1.448(8) .
N20 C28 1.383(8) .
N20 C27 1.446(8) .
N20 C30 1.450(8) .
N21 C31 1.362(7) .
N21 C32 1.438(7) .
N21 C29 1.469(8) .
N22 C31 1.370(7) .
N22 C35 1.445(7) .
N22 C33 1.460(7) .
N23 C34 1.370(7) .
N23 C32 1.453(7) .
N23 C30 1.461(7) .
N24 C34 1.375(7) .
N24 C36 1.449(7) .
N24 C33 1.449(7) .
N25 C37 1.358(7) .
N25 C35 1.452(7) .
N25 C38 1.453(7) .
N26 C37 1.369(7) .
N26 C39 1.450(7) .
N26 C41 1.455(7) .
N27 C40 1.379(7) .
N27 C38 1.446(7) .
N27 C36 1.454(7) .
N28 C40 1.377(7) .
N28 C39 1.455(7) .
N28 C42 1.460(7) .
N29 C43 1.371(7) .
N29 C45 1.446(7) .
N29 C83 1.450(7) .
N30 C43 1.379(7) .
N30 C47 1.436(7) .
N30 C44 1.450(7) .
N31 C46 1.375(7) .
N31 C84 1.450(7) .
N31 C45 1.459(7) .
N32 C46 1.379(7) .
N32 C48 1.451(7) .
N32 C44 1.460(7) .
N33 C49 1.375(7) .
N33 C50 1.448(7) .
N33 C47 1.455(7) .
N34 C49 1.367(7) .
N34 C53 1.458(7) .
N34 C51 1.459(7) .
N35 C52 1.372(7) .
N35 C50 1.441(7) .
N35 C48 1.449(7) .
N36 C52 1.380(7) .
N36 C54 1.453(7) .
N36 C51 1.454(6) .
N37 C55 1.365(7) .
N37 C53 1.436(7) .
N37 C56 1.459(6) .
N38 C55 1.369(7) .
N38 C59 1.450(7) .
N38 C57 1.451(7) .
N39 C58 1.368(7) .
N39 C54 1.435(7) .
N39 C56 1.451(7) .
N40 C58 1.359(7) .
N40 C60 1.464(7) .
N40 C57 1.468(7) .
N41 C61 1.371(7) .
N41 C59 1.442(7) .
N41 C62 1.450(6) .
N42 C61 1.368(7) .
N42 C65 1.450(7) .
N42 C63 1.454(7) .
N43 C64 1.382(7) .
N43 C62 1.441(7) .
N43 C60 1.446(7) .
N44 C64 1.387(7) .
N44 C66 1.454(7) .
N44 C63 1.454(7) .
N45 C67 1.368(7) .
N45 C68 1.441(7) .
N45 C65 1.470(7) .
N46 C67 1.357(7) .
N46 C69 1.444(7) .
N46 C71 1.451(7) .
N47 C70 1.374(7) .
N47 C68 1.441(7) .
N47 C66 1.442(7) .
N48 C70 1.368(7) .
N48 C69 1.443(7) .
N48 C72 1.447(7) .
N49 C73 1.361(8) .
N49 C74 1.448(7) .
N49 C71 1.456(7) .
N50 C73 1.377(7) .
N50 C77 1.453(7) .
N50 C75 1.461(7) .
N51 C76 1.375(7) .
N51 C72 1.443(7) .
N51 C74 1.455(7) .
N52 C76 1.370(7) .
N52 C78 1.440(7) .
N52 C75 1.445(7) .
N53 C79 1.376(7) .
N53 C77 1.444(7) .
N53 C80 1.454(7) .
N54 C79 1.361(7) .
N54 C81 1.440(7) .
N54 C83 1.449(7) .
N55 C82 1.379(7) .
N55 C80 1.447(6) .
N55 C78 1.454(7) .
N56 C82 1.372(7) .
N56 C84 1.439(7) .
N56 C81 1.458(7) .
N59 C88 1.509(7) .
N59 H59D 0.9100 .
N59 H59E 0.9100 .
N59 H59F 0.9100 .
N62 C100 1.527(7) .
N62 H62D 0.9100 .
N62 H62E 0.9100 .
N62 H62F 0.9100 .
C2 C3 1.560(7) .
C2 H2 1.0000 .
C3 H3 1.0000 .
C5 H5A 0.9900 .
C5 H5B 0.9900 .
C6 H6A 0.9900 .
C6 H6B 0.9900 .
C8 C9 1.540(8) .
C8 H8 1.0000 .
C9 H9 1.0000 .
C11 H11A 0.9900 .
C11 H11B 0.9900 .
C12 H12A 0.9900 .
C12 H12B 0.9900 .
C14 C15 1.555(9) .
C14 H14 1.0000 .
C15 H15 1.0000 .
C17 H17A 0.9900 .
C17 H17B 0.9900 .
C18 H18A 0.9900 .
C18 H18B 0.9900 .
C20 C21 1.538(9) .
C20 H20 1.0000 .
C21 H21 1.0000 .
C23 H23A 0.9900 .
C23 H23B 0.9900 .
C24 H24A 0.9900 .
C24 H24B 0.9900 .
C26 C27 1.549(9) .
C26 H26 1.0000 .
C27 H27 1.0000 .
C29 H29A 0.9900 .
C29 H29B 0.9900 .
C30 H30A 0.9900 .
C30 H30B 0.9900 .
C32 C33 1.543(8) .
C32 H32 1.0000 .
C33 H33 1.0000 .
C35 H35A 0.9900 .
C35 H35B 0.9900 .
C36 H36A 0.9900 .
C36 H36B 0.9900 .
C38 C39 1.542(8) .
C38 H38 1.0000 .
C39 H39 1.0000 .
C41 H41A 0.9900 .
C41 H41B 0.9900 .
C42 H42A 0.9900 .
C42 H42B 0.9900 .
C44 C45 1.570(8) .
C44 H44 1.0000 .
C45 H45 1.0000 .
C47 H47A 0.9900 .
C47 H47B 0.9900 .
C48 H48A 0.9900 .
C48 H48B 0.9900 .
C50 C51 1.544(8) .
C50 H50 1.0000 .
C51 H51 1.0000 .
C53 H53A 0.9900 .
C53 H53B 0.9900 .
C54 H54A 0.9900 .
C54 H54B 0.9900 .
C56 C57 1.531(8) .
C56 H56 1.0000 .
C57 H57 1.0000 .
C59 H59A 0.9900 .
C59 H59B 0.9900 .
C60 H60A 0.9900 .
C60 H60B 0.9900 .
C62 C63 1.552(8) .
C62 H62 1.0000 .
C63 H63 1.0000 .
C65 H65A 0.9900 .
C65 H65B 0.9900 .
C66 H66A 0.9900 .
C66 H66B 0.9900 .
C68 C69 1.555(8) .
C68 H68 1.0000 .
C69 H69 1.0000 .
C71 H71A 0.9900 .
C71 H71B 0.9900 .
C72 H72A 0.9900 .
C72 H72B 0.9900 .
C74 C75 1.547(8) .
C74 H74 1.0000 .
C75 H75 1.0000 .
C77 H77A 0.9900 .
C77 H77B 0.9900 .
C78 H78A 0.9900 .
C78 H78B 0.9900 .
C80 C81 1.543(8) .
C80 H80 1.0000 .
C81 H81 1.0000 .
C83 H83A 0.9900 .
C83 H83B 0.9900 .
C84 H84A 0.9900 .
C84 H84B 0.9900 .
C85 C103 1.520(8) .
C85 C86 1.537(7) .
C85 H85A 0.9900 .
C85 H85B 0.9900 .
C86 C104 1.518(8) .
C86 C93 1.521(8) .
C86 C87 1.523(7) .
C87 C88 1.515(8) .
C87 H87A 0.9900 .
C87 H87B 0.9900 .
C88 C92 1.521(8) .
C88 C89 1.528(7) .
C89 C103 1.520(8) .
C89 H89A 0.9900 .
C89 H89B 0.9900 .
C90 C91 1.521(7) .
C90 C103 1.522(8) .
C90 H90A 0.9900 .
C90 H90B 0.9900 .
C91 C93 1.520(8) .
C91 C105 1.521(8) .
C91 C92 1.545(8) .
C92 H92A 0.9900 .
C92 H92B 0.9900 .
C93 H93A 0.9900 .
C93 H93B 0.9900 .
C94 C106 1.523(8) .
C94 C100 1.531(8) .
C94 H94A 0.9900 .
C94 H94B 0.9900 .
C95 C106 1.506(8) .
C95 C102 1.538(8) .
C95 H95A 0.9900 .
C95 H95B 0.9900 .
C96 C98 1.529(8) .
C96 C106 1.544(7) .
C96 H96A 0.9900 .
C96 H96B 0.9900 .
C97 C98 1.511(8) .
C97 C102 1.516(8) .
C97 H97A 0.9900 .
C97 H97B 0.9900 .
C98 C108 1.515(8) .
C98 C99 1.527(8) .
C99 C100 1.503(8) .
C99 H99A 0.9900 .
C99 H99B 0.9900 .
C100 C101 1.525(8) .
C101 C102 1.543(8) .
C101 H10A 0.9900 .
C101 H10B 0.9900 .
C102 C107 1.512(8) .
C103 H103 1.0000 .
C104 H10C 0.9800 .
C104 H10D 0.9800 .
C104 H10E 0.9800 .
C105 H10F 0.9800 .
C105 H10G 0.9800 .
C105 H10H 0.9800 .
C106 H106 1.0000 .
C107 H10I 0.9800 .
C107 H10J 0.9800 .
C107 H10K 0.9800 .
C108 H10L 0.9800 .
C108 H10M 0.9800 .
C108 H10N 0.9800 .

loop_
_geom_torsion_atom_site_label_1
_geom_torsion_atom_site_label_2
_geom_torsion_atom_site_label_3
_geom_torsion_atom_site_label_4
_geom_torsion
O49W O5W O22W O46W -176(6)
O28W O12W O27W O26W -40(2)
O13W O26W O27W O12W -10(9)
O49W O22W O46W O8W -26(45)
O5W O22W O46W O8W 123(5)
O22W O5W O49W O10W -154(3)
O46W O22W O49W O5W 152(43)
O46W O22W O49W O10W -60(44)
O5W O22W O49W O10W 148(4)
O30W O10W O49W O5W 3(9)
O30W O10W O49W O22W -137(7)
C41 N1 C1 O1 -9.8(8)
C2 N1 C1 O1 -177.4(5)
C41 N1 C1 N2 170.8(5)
C2 N1 C1 N2 3.2(6)
C5 N2 C1 O1 5.6(8)
C3 N2 C1 O1 169.5(5)
C5 N2 C1 N1 -175.0(4)
C3 N2 C1 N1 -11.2(6)
C1 N1 C2 N3 -105.7(5)
C41 N1 C2 N3 86.6(6)
C1 N1 C2 C3 5.1(6)
C41 N1 C2 C3 -162.5(5)
C4 N3 C2 N1 127.3(5)
C42 N3 C2 N1 -79.2(6)
C4 N3 C2 C3 15.8(6)
C42 N3 C2 C3 169.3(4)
C4 N4 C3 N2 -107.8(5)
C6 N4 C3 N2 79.5(7)
C4 N4 C3 C2 3.2(6)
C6 N4 C3 C2 -169.5(5)
C1 N2 C3 N4 125.4(5)
C5 N2 C3 N4 -70.9(7)
C1 N2 C3 C2 13.7(6)
C5 N2 C3 C2 177.3(5)
N1 C2 C3 N4 -131.2(4)
N3 C2 C3 N4 -11.1(5)
N1 C2 C3 N2 -10.8(5)
N3 C2 C3 N2 109.4(5)
C3 N4 C4 O2 -172.7(5)
C6 N4 C4 O2 0.1(8)
C3 N4 C4 N3 6.6(6)
C6 N4 C4 N3 179.4(5)
C2 N3 C4 O2 164.6(5)
C42 N3 C4 O2 10.8(8)
C2 N3 C4 N4 -14.7(6)
C42 N3 C4 N4 -168.5(4)
C1 N2 C5 N5 -114.3(6)
C3 N2 C5 N5 83.8(6)
C7 N5 C5 N2 114.4(5)
C8 N5 C5 N2 -94.0(6)
C10 N7 C6 N4 -97.9(6)
C8 N7 C6 N4 81.1(6)
C4 N4 C6 N7 96.9(6)
C3 N4 C6 N7 -91.1(6)
C9 N6 C7 O3 174.5(5)
C11 N6 C7 O3 14.5(8)
C9 N6 C7 N5 -6.6(6)
C11 N6 C7 N5 -166.7(5)
C5 N5 C7 O3 -14.6(8)
C8 N5 C7 O3 -168.9(5)
C5 N5 C7 N6 166.6(4)
C8 N5 C7 N6 12.2(6)
C10 N7 C8 N5 108.0(5)
C6 N7 C8 N5 -71.1(7)
C10 N7 C8 C9 -3.4(6)
C6 N7 C8 C9 177.6(5)
C7 N5 C8 N7 -124.5(5)
C5 N5 C8 N7 81.2(6)
C7 N5 C8 C9 -12.4(6)
C5 N5 C8 C9 -166.6(4)
C7 N6 C9 N8 111.0(5)
C11 N6 C9 N8 -88.8(6)
C7 N6 C9 C8 -1.2(6)
C11 N6 C9 C8 159.1(5)
C10 N8 C9 N6 -122.3(5)
C12 N8 C9 N6 70.6(6)
C10 N8 C9 C8 -9.7(6)
C12 N8 C9 C8 -176.7(5)
N7 C8 C9 N6 128.2(4)
N5 C8 C9 N6 7.8(5)
N7 C8 C9 N8 7.5(5)
N5 C8 C9 N8 -112.9(5)
C12 N8 C10 O4 -3.7(8)
C9 N8 C10 O4 -170.8(5)
C12 N8 C10 N7 175.0(5)
C9 N8 C10 N7 8.0(6)
C8 N7 C10 O4 176.1(5)
C6 N7 C10 O4 -4.8(8)
C8 N7 C10 N8 -2.5(6)
C6 N7 C10 N8 176.5(5)
C13 N9 C11 N6 112.8(6)
C14 N9 C11 N6 -75.0(6)
C7 N6 C11 N9 -107.3(6)
C9 N6 C11 N9 94.5(6)
C10 N8 C12 N11 119.6(6)
C9 N8 C12 N11 -74.8(7)
C16 N11 C12 N8 -111.7(6)
C14 N11 C12 N8 93.7(6)
C11 N9 C13 O5 2.2(8)
C14 N9 C13 O5 -170.7(5)
C11 N9 C13 N10 -178.2(4)
C14 N9 C13 N10 8.9(6)
C17 N10 C13 O5 14.6(8)
C15 N10 C13 O5 170.6(5)
C17 N10 C13 N9 -164.9(5)
C15 N10 C13 N9 -9.0(6)
C16 N11 C14 N9 115.7(5)
C12 N11 C14 N9 -87.5(6)
C16 N11 C14 C15 3.9(6)
C12 N11 C14 C15 160.8(5)
C13 N9 C14 N11 -117.6(5)
C11 N9 C14 N11 69.6(7)
C13 N9 C14 C15 -5.1(6)
C11 N9 C14 C15 -178.0(5)
C16 N12 C15 N10 -117.5(5)
C18 N12 C15 N10 84.1(6)
C16 N12 C15 C14 -5.3(6)
C18 N12 C15 C14 -163.8(5)
C13 N10 C15 N12 117.7(5)
C17 N10 C15 N12 -86.6(6)
C13 N10 C15 C14 5.6(6)
C17 N10 C15 C14 161.3(5)
N11 C14 C15 N12 0.7(5)
N9 C14 C15 N12 -120.1(5)
N11 C14 C15 N10 120.5(4)
N9 C14 C15 N10 -0.3(5)
C15 N12 C16 O6 -171.7(5)
C18 N12 C16 O6 -13.5(9)
C15 N12 C16 N11 7.9(6)
C18 N12 C16 N11 166.2(5)
C14 N11 C16 O6 172.3(5)
C12 N11 C16 O6 15.0(8)
C14 N11 C16 N12 -7.4(6)
C12 N11 C16 N12 -164.7(5)
C19 N13 C17 N10 108.0(6)
C20 N13 C17 N10 -79.1(7)
C13 N10 C17 N13 -123.1(5)
C15 N10 C17 N13 83.5(7)
C16 N12 C18 N15 120.9(6)
C15 N12 C18 N15 -82.8(7)
C22 N15 C18 N12 -127.5(5)
C20 N15 C18 N12 85.3(6)
C23 N14 C19 O7 8.1(9)
C21 N14 C19 O7 170.3(5)
C23 N14 C19 N13 -170.6(5)
C21 N14 C19 N13 -8.5(6)
C17 N13 C19 O7 -4.3(9)
C20 N13 C19 O7 -177.8(5)
C17 N13 C19 N14 174.5(5)
C20 N13 C19 N14 1.0(6)
C19 N13 C20 N15 -106.0(6)
C17 N13 C20 N15 80.4(7)
C19 N13 C20 C21 6.2(6)
C17 N13 C20 C21 -167.4(5)
C22 N15 C20 N13 125.1(5)
C18 N15 C20 N13 -84.9(7)
C22 N15 C20 C21 12.9(6)
C18 N15 C20 C21 162.9(5)
C22 N16 C21 N14 -107.6(6)
C24 N16 C21 N14 82.1(7)
C22 N16 C21 C20 3.4(6)
C24 N16 C21 C20 -166.9(5)
C19 N14 C21 N16 123.4(6)
C23 N14 C21 N16 -74.5(7)
C19 N14 C21 C20 11.8(6)
C23 N14 C21 C20 173.9(5)
N13 C20 C21 N16 -130.1(4)
N15 C20 C21 N16 -9.5(5)
N13 C20 C21 N14 -10.2(5)
N15 C20 C21 N14 110.3(5)
C21 N16 C22 O8 -172.8(5)
C24 N16 C22 O8 -2.3(9)
C21 N16 C22 N15 4.6(6)
C24 N16 C22 N15 175.1(5)
C18 N15 C22 O8 15.5(8)
C20 N15 C22 O8 166.2(5)
C18 N15 C22 N16 -161.9(5)
C20 N15 C22 N16 -11.3(6)
C25 N17 C23 N14 116.5(6)
C26 N17 C23 N14 -88.7(7)
C19 N14 C23 N17 -118.6(6)
C21 N14 C23 N17 81.1(7)
C22 N16 C24 N19 103.4(7)
C21 N16 C24 N19 -87.2(7)
C28 N19 C24 N16 -115.2(6)
C26 N19 C24 N16 81.0(7)
C29 N18 C25 O9 1.3(9)
C27 N18 C25 O9 177.2(6)
C29 N18 C25 N17 179.5(5)
C27 N18 C25 N17 -4.6(7)
C26 N17 C25 O9 -175.8(5)
C23 N17 C25 O9 -18.8(9)
C26 N17 C25 N18 6.0(7)
C23 N17 C25 N18 162.9(5)
C28 N19 C26 N17 115.5(6)
C24 N19 C26 N17 -79.4(7)
C28 N19 C26 C27 3.2(6)
C24 N19 C26 C27 168.3(5)
C25 N17 C26 N19 -117.3(6)
C23 N17 C26 N19 85.2(7)
C25 N17 C26 C27 -4.9(6)
C23 N17 C26 C27 -162.4(5)
C28 N20 C27 N18 -117.9(6)
C30 N20 C27 N18 77.9(7)
C28 N20 C27 C26 -6.0(6)
C30 N20 C27 C26 -170.2(5)
C25 N18 C27 N20 113.2(6)
C29 N18 C27 N20 -70.9(7)
C25 N18 C27 C26 1.4(6)
C29 N18 C27 C26 177.4(5)
N19 C26 C27 N20 1.6(6)
N17 C26 C27 N20 -118.8(5)
N19 C26 C27 N18 122.4(5)
N17 C26 C27 N18 2.0(6)
C26 N19 C28 O10 172.4(6)
C24 N19 C28 O10 7.2(10)
C26 N19 C28 N20 -6.9(7)
C24 N19 C28 N20 -172.1(5)
C27 N20 C28 O10 -171.2(6)
C30 N20 C28 O10 -6.6(9)
C27 N20 C28 N19 8.1(7)
C30 N20 C28 N19 172.7(5)
C25 N18 C29 N21 -99.6(7)
C27 N18 C29 N21 84.9(7)
C31 N21 C29 N18 108.6(6)
C32 N21 C29 N18 -89.9(7)
C28 N20 C30 N23 106.3(6)
C27 N20 C30 N23 -90.9(7)
C34 N23 C30 N20 -92.7(6)
C32 N23 C30 N20 82.8(7)
C32 N21 C31 O11 -166.5(5)
C29 N21 C31 O11 -2.9(9)
C32 N21 C31 N22 12.4(6)
C29 N21 C31 N22 175.9(5)
C35 N22 C31 O11 13.1(8)
C33 N22 C31 O11 172.2(5)
C35 N22 C31 N21 -165.8(4)
C33 N22 C31 N21 -6.7(6)
C31 N21 C32 N23 -124.2(5)
C29 N21 C32 N23 72.7(7)
C31 N21 C32 C33 -12.3(6)
C29 N21 C32 C33 -175.4(5)
C34 N23 C32 N21 107.6(5)
C30 N23 C32 N21 -68.3(7)
C34 N23 C32 C33 -4.4(6)
C30 N23 C32 C33 179.6(5)
C34 N24 C33 N22 -123.8(5)
C36 N24 C33 N22 77.6(6)
C34 N24 C33 C32 -11.6(6)
C36 N24 C33 C32 -170.2(4)
C31 N22 C33 N24 111.6(5)
C35 N22 C33 N24 -89.1(6)
C31 N22 C33 C32 -0.9(5)
C35 N22 C33 C32 158.3(4)
N21 C32 C33 N24 -112.2(4)
N23 C32 C33 N24 9.3(5)
N21 C32 C33 N22 7.6(5)
N23 C32 C33 N22 129.1(4)
C32 N23 C34 O12 177.0(5)
C30 N23 C34 O12 -6.9(8)
C32 N23 C34 N24 -2.6(6)
C30 N23 C34 N24 173.5(5)
C36 N24 C34 O12 -11.4(8)
C33 N24 C34 O12 -170.3(5)
C36 N24 C34 N23 168.1(4)
C33 N24 C34 N23 9.2(6)
C31 N22 C35 N25 -115.4(5)
C33 N22 C35 N25 87.9(6)
C37 N25 C35 N22 119.5(5)
C38 N25 C35 N22 -76.3(6)
C34 N24 C36 N27 125.4(5)
C33 N24 C36 N27 -78.2(6)
C40 N27 C36 N24 -122.9(5)
C38 N27 C36 N24 90.4(5)
C35 N25 C37 O13 -12.3(8)
C38 N25 C37 O13 -178.1(5)
C35 N25 C37 N26 170.7(4)
C38 N25 C37 N26 4.9(6)
C39 N26 C37 O13 177.2(5)
C41 N26 C37 O13 14.0(8)
C39 N26 C37 N25 -5.7(6)
C41 N26 C37 N25 -169.0(4)
C40 N27 C38 N25 118.8(5)
C36 N27 C38 N25 -91.3(6)
C40 N27 C38 C39 6.3(5)
C36 N27 C38 C39 156.1(5)
C37 N25 C38 N27 -115.4(5)
C35 N25 C38 N27 78.9(6)
C37 N25 C38 C39 -2.3(5)
C35 N25 C38 C39 -168.0(4)
C37 N26 C39 N28 115.1(5)
C41 N26 C39 N28 -81.7(6)
C37 N26 C39 C38 4.1(5)
C41 N26 C39 C38 167.4(4)
C40 N28 C39 N26 -118.1(5)
C42 N28 C39 N26 89.8(6)
C40 N28 C39 C38 -7.0(6)
C42 N28 C39 C38 -159.1(4)
N27 C38 C39 N26 118.8(4)
N25 C38 C39 N26 -1.1(5)
N27 C38 C39 N28 0.4(5)
N25 C38 C39 N28 -119.5(4)
C39 N28 C40 O14 -169.0(5)
C42 N28 C40 O14 -17.3(8)
C39 N28 C40 N27 11.3(6)
C42 N28 C40 N27 163.1(4)
C38 N27 C40 O14 169.4(5)
C36 N27 C40 O14 19.9(8)
C38 N27 C40 N28 -11.0(6)
C36 N27 C40 N28 -160.5(4)
C1 N1 C41 N26 107.5(6)
C2 N1 C41 N26 -86.2(6)
C37 N26 C41 N1 -118.5(5)
C39 N26 C41 N1 80.0(6)
C40 N28 C42 N3 120.9(5)
C39 N28 C42 N3 -89.8(5)
C4 N3 C42 N28 -128.3(5)
C2 N3 C42 N28 80.7(6)
C45 N29 C43 O15 -174.5(5)
C83 N29 C43 O15 -12.5(8)
C45 N29 C43 N30 5.9(6)
C83 N29 C43 N30 167.8(5)
C47 N30 C43 O15 2.9(8)
C44 N30 C43 O15 172.7(5)
C47 N30 C43 N29 -177.4(4)
C44 N30 C43 N29 -7.7(6)
C43 N30 C44 N32 116.9(5)
C47 N30 C44 N32 -73.5(6)
C43 N30 C44 C45 6.1(5)
C47 N30 C44 C45 175.6(4)
C46 N32 C44 N30 -113.1(5)
C48 N32 C44 N30 85.0(6)
C46 N32 C44 C45 -2.6(6)
C48 N32 C44 C45 -164.5(5)
C43 N29 C45 N31 -114.1(5)
C83 N29 C45 N31 84.1(6)
C43 N29 C45 C44 -2.0(5)
C83 N29 C45 C44 -163.8(4)
C46 N31 C45 N29 117.9(5)
C84 N31 C45 N29 -80.6(6)
C46 N31 C45 C44 5.5(6)
C84 N31 C45 C44 167.0(5)
N30 C44 C45 N29 -2.4(5)
N32 C44 C45 N29 -121.9(4)
N30 C44 C45 N31 117.9(4)
N32 C44 C45 N31 -1.6(5)
C84 N31 C46 O16 10.2(8)
C45 N31 C46 O16 171.9(5)
C84 N31 C46 N32 -169.0(5)
C45 N31 C46 N32 -7.3(6)
C48 N32 C46 O16 -10.8(8)
C44 N32 C46 O16 -173.1(5)
C48 N32 C46 N31 168.5(5)
C44 N32 C46 N31 6.1(6)
C43 N30 C47 N33 -114.1(5)
C44 N30 C47 N33 77.3(6)
C49 N33 C47 N30 116.6(5)
C50 N33 C47 N30 -88.3(6)
C52 N35 C48 N32 -118.1(5)
C50 N35 C48 N32 79.5(6)
C46 N32 C48 N35 109.9(5)
C44 N32 C48 N35 -89.7(6)
C53 N34 C49 O17 -1.5(8)
C51 N34 C49 O17 171.9(5)
C53 N34 C49 N33 -179.7(4)
C51 N34 C49 N33 -6.3(6)
C50 N33 C49 O17 -172.0(5)
C47 N33 C49 O17 -14.5(8)
C50 N33 C49 N34 6.3(6)
C47 N33 C49 N34 163.7(4)
C52 N35 C50 N33 118.4(5)
C48 N35 C50 N33 -77.7(6)
C52 N35 C50 C51 5.7(6)
C48 N35 C50 C51 169.6(5)
C49 N33 C50 N35 -115.9(5)
C47 N33 C50 N35 86.9(6)
C49 N33 C50 C51 -3.7(5)
C47 N33 C50 C51 -160.9(4)
C52 N36 C51 N34 -116.7(5)
C54 N36 C51 N34 73.8(6)
C52 N36 C51 C50 -4.6(6)
C54 N36 C51 C50 -174.1(5)
C49 N34 C51 N36 116.4(5)
C53 N34 C51 N36 -70.3(6)
C49 N34 C51 C50 3.9(5)
C53 N34 C51 C50 177.1(4)
N35 C50 C51 N36 -0.6(5)
N33 C50 C51 N36 -121.1(4)
N35 C50 C51 N34 120.4(4)
N33 C50 C51 N34 -0.1(5)
C50 N35 C52 O18 171.7(5)
C48 N35 C52 O18 7.8(9)
C50 N35 C52 N36 -8.8(6)
C48 N35 C52 N36 -172.6(5)
C54 N36 C52 O18 -2.4(8)
C51 N36 C52 O18 -172.2(5)
C54 N36 C52 N35 178.0(5)
C51 N36 C52 N35 8.2(6)
C55 N37 C53 N34 111.3(5)
C56 N37 C53 N34 -91.3(6)
C49 N34 C53 N37 -100.9(6)
C51 N34 C53 N37 86.6(6)
C58 N39 C54 N36 -95.4(6)
C56 N39 C54 N36 84.1(6)
C52 N36 C54 N39 103.5(6)
C51 N36 C54 N39 -88.1(6)
C53 N37 C55 O19 -9.2(8)
C56 N37 C55 O19 -168.8(5)
C53 N37 C55 N38 170.2(4)
C56 N37 C55 N38 10.6(6)
C59 N38 C55 O19 7.8(8)
C57 N38 C55 O19 177.0(5)
C59 N38 C55 N37 -171.6(5)
C57 N38 C55 N37 -2.4(6)
C58 N39 C56 N37 108.7(5)
C54 N39 C56 N37 -70.9(6)
C58 N39 C56 C57 -2.2(5)
C54 N39 C56 C57 178.3(4)
C55 N37 C56 N39 -125.2(5)
C53 N37 C56 N39 75.6(6)
C55 N37 C56 C57 -13.7(6)
C53 N37 C56 C57 -172.9(4)
C55 N38 C57 N40 106.2(5)
C59 N38 C57 N40 -84.9(6)
C55 N38 C57 C56 -6.0(6)
C59 N38 C57 C56 162.9(5)
C58 N40 C57 N38 -130.5(5)
C60 N40 C57 N38 82.7(6)
C58 N40 C57 C56 -17.8(5)
C60 N40 C57 C56 -164.6(4)
N39 C56 C57 N38 131.8(4)
N37 C56 C57 N38 11.2(5)
N39 C56 C57 N40 11.6(5)
N37 C56 C57 N40 -109.0(4)
C60 N40 C58 O20 -15.7(8)
C57 N40 C58 O20 -163.5(5)
C60 N40 C58 N39 165.1(4)
C57 N40 C58 N39 17.3(6)
C54 N39 C58 O20 -8.9(8)
C56 N39 C58 O20 171.6(5)
C54 N39 C58 N40 170.4(4)
C56 N39 C58 N40 -9.2(6)
C61 N41 C59 N38 129.0(5)
C62 N41 C59 N38 -79.5(6)
C55 N38 C59 N41 -111.2(5)
C57 N38 C59 N41 81.0(6)
C64 N43 C60 N40 -122.6(5)
C62 N43 C60 N40 84.7(6)
C58 N40 C60 N43 135.8(5)
C57 N40 C60 N43 -80.5(6)
C65 N42 C61 O21 3.2(9)
C63 N42 C61 O21 177.4(5)
C65 N42 C61 N41 -177.3(5)
C63 N42 C61 N41 -3.1(6)
C59 N41 C61 O21 -21.6(8)
C62 N41 C61 O21 -175.4(5)
C59 N41 C61 N42 158.9(5)
C62 N41 C61 N42 5.1(6)
C64 N43 C62 N41 112.9(5)
C60 N43 C62 N41 -91.9(5)
C64 N43 C62 C63 0.2(5)
C60 N43 C62 C63 155.5(4)
C61 N41 C62 N43 -117.6(5)
C59 N41 C62 N43 88.4(6)
C61 N41 C62 C63 -4.9(6)
C59 N41 C62 C63 -158.9(4)
C61 N42 C63 N44 111.4(5)
C65 N42 C63 N44 -74.4(6)
C61 N42 C63 C62 0.0(6)
C65 N42 C63 C62 174.3(5)
C64 N44 C63 N42 -117.2(5)
C66 N44 C63 N42 91.3(6)
C64 N44 C63 C62 -6.5(5)
C66 N44 C63 C62 -158.0(4)
N43 C62 C63 N42 122.6(4)
N41 C62 C63 N42 2.8(5)
N43 C62 C63 N44 3.7(5)
N41 C62 C63 N44 -116.1(4)
C62 N43 C64 O22 176.6(5)
C60 N43 C64 O22 21.8(8)
C62 N43 C64 N44 -4.4(6)
C60 N43 C64 N44 -159.2(4)
C66 N44 C64 O22 -23.0(8)
C63 N44 C64 O22 -174.0(5)
C66 N44 C64 N43 158.0(4)
C63 N44 C64 N43 7.0(6)
C61 N42 C65 N45 -110.9(6)
C63 N42 C65 N45 75.5(6)
C67 N45 C65 N42 110.5(6)
C68 N45 C65 N42 -93.0(6)
C70 N47 C66 N44 -116.1(5)
C68 N47 C66 N44 74.8(6)
C64 N44 C66 N47 117.7(5)
C63 N44 C66 N47 -93.8(6)
C69 N46 C67 O23 171.1(5)
C71 N46 C67 O23 6.8(8)
C69 N46 C67 N45 -8.9(6)
C71 N46 C67 N45 -173.2(5)
C68 N45 C67 O23 -173.9(5)
C65 N45 C67 O23 -15.1(8)
C68 N45 C67 N46 6.0(6)
C65 N45 C67 N46 164.9(5)
C67 N45 C68 N47 -112.8(5)
C65 N45 C68 N47 88.7(6)
C67 N45 C68 C69 -1.1(6)
C65 N45 C68 C69 -159.7(5)
C70 N47 C68 N45 119.7(5)
C66 N47 C68 N45 -70.3(7)
C70 N47 C68 C69 7.8(6)
C66 N47 C68 C69 177.8(5)
C70 N48 C69 N46 -110.0(5)
C72 N48 C69 N46 70.4(7)
C70 N48 C69 C68 1.9(6)
C72 N48 C69 C68 -177.7(5)
C67 N46 C69 N48 119.8(5)
C71 N46 C69 N48 -76.4(7)
C67 N46 C69 C68 7.8(6)
C71 N46 C69 C68 171.6(5)
N45 C68 C69 N48 -125.6(4)
N47 C68 C69 N48 -5.6(5)
N45 C68 C69 N46 -3.8(5)
N47 C68 C69 N46 116.2(4)
C69 N48 C70 O24 -176.3(5)
C72 N48 C70 O24 3.3(8)
C69 N48 C70 N47 2.9(6)
C72 N48 C70 N47 -177.5(4)
C68 N47 C70 O24 172.2(5)
C66 N47 C70 O24 2.0(8)
C68 N47 C70 N48 -7.0(6)
C66 N47 C70 N48 -177.2(4)
C67 N46 C71 N49 -107.9(6)
C69 N46 C71 N49 89.7(7)
C73 N49 C71 N46 102.9(6)
C74 N49 C71 N46 -84.6(6)
C76 N51 C72 N48 -103.6(6)
C74 N51 C72 N48 91.1(6)
C70 N48 C72 N51 97.5(6)
C69 N48 C72 N51 -82.9(6)
C74 N49 C73 O25 -175.2(5)
C71 N49 C73 O25 -2.0(8)
C74 N49 C73 N50 5.2(6)
C71 N49 C73 N50 178.5(5)
C77 N50 C73 O25 17.5(8)
C75 N50 C73 O25 174.9(5)
C77 N50 C73 N49 -162.9(5)
C75 N50 C73 N49 -5.5(6)
C73 N49 C74 N51 -114.8(5)
C71 N49 C74 N51 72.0(7)
C73 N49 C74 C75 -2.8(6)
C71 N49 C74 C75 -176.0(5)
C76 N51 C74 N49 114.7(5)
C72 N51 C74 N49 -78.5(6)
C76 N51 C74 C75 3.1(6)
C72 N51 C74 C75 169.8(5)
C76 N52 C75 N50 -116.2(5)
C78 N52 C75 N50 78.0(6)
C76 N52 C75 C74 -4.2(6)
C78 N52 C75 C74 -169.9(5)
C73 N50 C75 N52 115.5(5)
C77 N50 C75 N52 -87.2(6)
C73 N50 C75 C74 3.6(5)
C77 N50 C75 C74 160.9(4)
N49 C74 C75 N52 -119.5(4)
N51 C74 C75 N52 0.6(5)
N49 C74 C75 N50 -0.5(5)
N51 C74 C75 N50 119.6(4)
C78 N52 C76 O26 -6.8(9)
C75 N52 C76 O26 -172.7(5)
C78 N52 C76 N51 172.2(5)
C75 N52 C76 N51 6.3(6)
C72 N51 C76 O26 6.3(8)
C74 N51 C76 O26 173.2(5)
C72 N51 C76 N52 -172.7(5)
C74 N51 C76 N52 -5.8(6)
C79 N53 C77 N50 120.0(5)
C80 N53 C77 N50 -77.5(6)
C73 N50 C77 N53 -116.6(5)
C75 N50 C77 N53 88.5(6)
C76 N52 C78 N55 116.0(5)
C75 N52 C78 N55 -79.6(6)
C82 N55 C78 N52 -112.4(5)
C80 N55 C78 N52 89.1(6)
C81 N54 C79 O27 173.0(5)
C83 N54 C79 O27 6.2(9)
C81 N54 C79 N53 -5.0(6)
C83 N54 C79 N53 -171.9(4)
C77 N53 C79 O27 -6.0(8)
C80 N53 C79 O27 -170.4(5)
C77 N53 C79 N54 172.1(5)
C80 N53 C79 N54 7.6(6)
C82 N55 C80 N53 112.5(5)
C78 N55 C80 N53 -86.8(6)
C82 N55 C80 C81 0.1(6)
C78 N55 C80 C81 160.8(5)
C79 N53 C80 N55 -119.9(5)
C77 N53 C80 N55 75.9(6)
C79 N53 C80 C81 -7.0(5)
C77 N53 C80 C81 -171.2(4)
C79 N54 C81 N56 112.3(5)
C83 N54 C81 N56 -81.1(6)
C79 N54 C81 C80 0.6(6)
C83 N54 C81 C80 167.2(4)
C82 N56 C81 N54 -118.3(5)
C84 N56 C81 N54 84.7(6)
C82 N56 C81 C80 -6.5(6)
C84 N56 C81 C80 -163.6(5)
N55 C80 C81 N54 123.8(4)
N53 C80 C81 N54 3.7(5)
N55 C80 C81 N56 3.7(5)
N53 C80 C81 N56 -116.4(4)
C84 N56 C82 O28 -16.0(9)
C81 N56 C82 O28 -173.1(5)
C84 N56 C82 N55 164.1(5)
C81 N56 C82 N55 6.9(6)
C80 N55 C82 O28 175.8(5)
C78 N55 C82 O28 15.2(8)
C80 N55 C82 N56 -4.2(6)
C78 N55 C82 N56 -164.9(5)
C79 N54 C83 N29 -113.6(6)
C81 N54 C83 N29 81.0(6)
C43 N29 C83 N54 115.7(5)
C45 N29 C83 N54 -84.3(6)
C82 N56 C84 N31 119.7(5)
C81 N56 C84 N31 -85.5(6)
C46 N31 C84 N56 -118.4(5)
C45 N31 C84 N56 81.9(6)
C103 C85 C86 C104 179.4(4)
C103 C85 C86 C93 59.4(6)
C103 C85 C86 C87 -58.7(6)
C104 C86 C87 C88 -179.9(4)
C93 C86 C87 C88 -59.2(6)
C85 C86 C87 C88 58.5(6)
C86 C87 C88 N59 -178.5(4)
C86 C87 C88 C92 60.8(5)
C86 C87 C88 C89 -60.1(6)
N59 C88 C89 C103 -179.5(4)
C87 C88 C89 C103 60.2(6)
C92 C88 C89 C103 -60.4(6)
C103 C90 C91 C93 -57.8(6)
C103 C90 C91 C105 -177.8(5)
C103 C90 C91 C92 60.0(6)
N59 C88 C92 C91 178.3(4)
C87 C88 C92 C91 -60.4(5)
C89 C88 C92 C91 60.7(6)
C93 C91 C92 C88 58.9(6)
C105 C91 C92 C88 177.7(5)
C90 C91 C92 C88 -59.5(6)
C105 C91 C93 C86 -179.2(4)
C90 C91 C93 C86 58.6(6)
C92 C91 C93 C86 -58.7(6)
C104 C86 C93 C91 -179.5(4)
C87 C86 C93 C91 59.0(6)
C85 C86 C93 C91 -59.1(6)
C102 C97 C98 C108 -179.7(5)
C102 C97 C98 C99 -58.5(6)
C102 C97 C98 C96 59.6(6)
C106 C96 C98 C97 -58.6(6)
C106 C96 C98 C108 -178.6(5)
C106 C96 C98 C99 60.2(6)
C97 C98 C99 C100 58.6(6)
C108 C98 C99 C100 179.0(5)
C96 C98 C99 C100 -59.9(6)
C98 C99 C100 C101 -60.0(6)
C98 C99 C100 N62 179.1(4)
C98 C99 C100 C94 61.5(6)
C106 C94 C100 C99 -62.5(6)
C106 C94 C100 C101 59.0(6)
C106 C94 C100 N62 178.4(5)
C99 C100 C101 C102 59.5(6)
N62 C100 C101 C102 -179.5(4)
C94 C100 C101 C102 -61.4(6)
C98 C97 C102 C107 178.2(5)
C98 C97 C102 C95 -58.6(6)
C98 C97 C102 C101 57.9(6)
C106 C95 C102 C107 179.1(5)
C106 C95 C102 C97 58.2(6)
C106 C95 C102 C101 -59.3(6)
C100 C101 C102 C107 -176.9(5)
C100 C101 C102 C97 -57.4(6)
C100 C101 C102 C95 59.9(6)
C88 C89 C103 C85 -60.1(6)
C88 C89 C103 C90 60.1(6)
C86 C85 C103 C89 60.2(6)
C86 C85 C103 C90 -59.9(6)
C91 C90 C103 C89 -61.4(6)
C91 C90 C103 C85 58.9(6)
C102 C95 C106 C94 59.7(6)
C102 C95 C106 C96 -58.8(6)
C100 C94 C106 C95 -58.0(6)
C100 C94 C106 C96 61.6(6)
C98 C96 C106 C95 59.0(6)
C98 C96 C106 C94 -61.7(6)
